data_1553735
loop_
_publ_author_name
'Fukui, Norihito'
'Jiang, Hua-Wei'
'Osuka, Atsuhiro'

_publ_section_title
;
 &#x000D; meso-to-meso PtII-bridged NiII-porphyrin dimers
;
_journal_issue 5
_journal_name_full 'Organic Chemistry Frontiers'
_journal_page_first 767
_journal_paper_doi 10.1039/C7QO00093F
_journal_volume 4
_journal_year 2017
_chemical_formula_moiety 'C132 H154 N8 Ni2 Pt, 5(C6 H4 Cl2)'
_chemical_formula_sum 'C162 H174 Cl10 N8 Ni2 Pt'
_chemical_formula_weight 2900.09
_space_group_crystal_system triclinic
_space_group_IT_number 2
_space_group_name_Hall '-P 1'
_space_group_name_H-M_alt 'P -1'
_atom_sites_solution_hydrogens geom
_audit_creation_method SHELXL-2014/7
_audit_update_record
;
2017-01-23 deposited with the CCDC.
2017-02-23 downloaded from the CCDC.
;
_cell_angle_alpha 106.100(5)
_cell_angle_beta 92.1320(10)
_cell_angle_gamma 93.364(6)
_cell_formula_units_Z 2
_cell_length_a 16.142(3)
_cell_length_b 21.227(4)
_cell_length_c 22.446(4)
_cell_measurement_reflns_used 5280
_cell_measurement_temperature 93(2)
_cell_measurement_theta_max 68.2
_cell_measurement_theta_min 31.4
_cell_volume 7365(2)
_computing_structure_refinement 'SHELXL-2014/7 (Sheldrick, 2014)'
_diffrn_ambient_temperature 93(2)
_diffrn_detector_area_resol_mean 5.8140
_diffrn_measured_fraction_theta_full 0.961
_diffrn_measured_fraction_theta_max 0.955
_diffrn_measurement_device_type 'Rigaku XtaLAB P200'
_diffrn_measurement_method \w
_diffrn_radiation_monochromator graphite
_diffrn_radiation_source 'fine-focus sealed tube'
_diffrn_radiation_type CuK\a
_diffrn_radiation_wavelength 1.54187
_diffrn_reflns_av_R_equivalents 0.0565
_diffrn_reflns_av_unetI/netI 0.0488
_diffrn_reflns_Laue_measured_fraction_full 0.961
_diffrn_reflns_Laue_measured_fraction_max 0.955
_diffrn_reflns_limit_h_max 19
_diffrn_reflns_limit_h_min -19
_diffrn_reflns_limit_k_max 25
_diffrn_reflns_limit_k_min -25
_diffrn_reflns_limit_l_max 26
_diffrn_reflns_limit_l_min -27
_diffrn_reflns_number 96546
_diffrn_reflns_point_group_measured_fraction_full 0.961
_diffrn_reflns_point_group_measured_fraction_max 0.955
_diffrn_reflns_theta_full 67.687
_diffrn_reflns_theta_max 68.604
_diffrn_reflns_theta_min 6.612
_exptl_absorpt_coefficient_mu 4.111
_exptl_absorpt_correction_T_max 1.000
_exptl_absorpt_correction_T_min 0.641
_exptl_absorpt_correction_type multi-scan
_exptl_absorpt_process_details 'REQAB (Rigaku, 1998)'
_exptl_crystal_colour Red
_exptl_crystal_density_diffrn 1.308
_exptl_crystal_description Prism
_exptl_crystal_F_000 3012
_refine_diff_density_max 3.279
_refine_diff_density_min -1.674
_refine_diff_density_rms 0.124
_refine_ls_extinction_method none
_refine_ls_goodness_of_fit_ref 1.054
_refine_ls_hydrogen_treatment constr
_refine_ls_matrix_type full
_refine_ls_number_parameters 1697
_refine_ls_number_reflns 25971
_refine_ls_number_restraints 2544
_refine_ls_restrained_S_all 1.047
_refine_ls_R_factor_all 0.0683
_refine_ls_R_factor_gt 0.0581
_refine_ls_shift/su_max 0.003
_refine_ls_shift/su_mean 0.000
_refine_ls_structure_factor_coef Fsqd
_refine_ls_weighting_details 'w=1/[\s^2^(Fo^2^)+(0.1126P)^2^+10.5920P] where P=(Fo^2^+2Fc^2^)/3'
_refine_ls_weighting_scheme calc
_refine_ls_wR_factor_gt 0.1606
_refine_ls_wR_factor_ref 0.1669
_reflns_Friedel_coverage 0.000
_reflns_number_gt 21969
_reflns_number_total 25971
_reflns_threshold_expression 'I > 2\s(I)'
_cod_data_source_file c7qo00093f2.cif
_cod_data_source_block 161008NF_a
_cod_depositor_comments
;
The following automatic conversions were performed:

data item '_exptl_absorpt_correction_type' value 'Multi-scan' was
changed to 'multi-scan' in accordance with the
/home/saulius/struct/COD-crude-data/automatic-downloads/DataCite-retrospective/RSC/depositions/lib/dictionaries/cif_core.dic
dictionary named 'cif_core.dic' version 2.4.2 last updated on
2011-04-26.

Automatic conversion script
Id: cif_fix_values 6909 2019-04-08 15:41:33Z antanas 
;
_cod_database_code 1553735
_shelx_shelxl_version_number 2014/7
_shelx_space_group_comment
;
The symmetry employed for this shelxl refinement is uniquely defined
by the following loop, which should always be used as a source of
symmetry information in preference to the above space-group names.
They are only intended as comments.
;

loop_
_space_group_symop_operation_xyz
'x, y, z'
'-x, -y, -z'

loop_
_atom_site_label
_atom_site_type_symbol
_atom_site_fract_x
_atom_site_fract_y
_atom_site_fract_z
_atom_site_U_iso_or_equiv
_atom_site_adp_type
_atom_site_occupancy
_atom_site_site_symmetry_order
_atom_site_calc_flag
_atom_site_refinement_flags_posn
_atom_site_refinement_flags_adp
_atom_site_refinement_flags_occupancy
_atom_site_disorder_assembly
_atom_site_disorder_group
C1 C 0.5599(3) 0.5160(2) 0.1243(2) 0.0204(9) Uani 1 1 d . U . . .
C2 C 0.5795(3) 0.4503(2) 0.1183(2) 0.0229(10) Uani 1 1 d . U . . .
H1 H 0.6253 0.4294 0.0979 0.027 Uiso 1 1 calc R U . . .
C3 C 0.5211(3) 0.4227(2) 0.1471(2) 0.0246(10) Uani 1 1 d . U . . .
H2 H 0.5167 0.3784 0.1486 0.030 Uiso 1 1 calc R U . . .
C4 C 0.4675(3) 0.4725(2) 0.1746(2) 0.0218(10) Uani 1 1 d . U . . .
C5 C 0.4069(3) 0.4653(2) 0.2152(2) 0.0229(10) Uani 1 1 d . U . . .
C6 C 0.3732(3) 0.5199(2) 0.2539(2) 0.0225(10) Uani 1 1 d . U . . .
C7 C 0.3221(3) 0.5188(3) 0.3048(2) 0.0271(11) Uani 1 1 d . U . . .
H3 H 0.2996 0.4808 0.3147 0.033 Uiso 1 1 calc R U . . .
C8 C 0.3120(3) 0.5815(3) 0.3358(2) 0.0284(11) Uani 1 1 d . U . . .
H4 H 0.2832 0.5959 0.3727 0.034 Uiso 1 1 calc R U . . .
C9 C 0.3526(3) 0.6228(3) 0.3032(2) 0.0245(10) Uani 1 1 d . U . . .
C10 C 0.3446(3) 0.6894(2) 0.3163(2) 0.0235(10) Uani 1 1 d . U . . .
C11 C 0.3675(3) 0.7250(2) 0.2753(2) 0.0234(10) Uani 1 1 d . U . . .
C12 C 0.3438(3) 0.7901(2) 0.2808(2) 0.0275(11) Uani 1 1 d . U . . .
H5 H 0.3204 0.8184 0.3157 0.033 Uiso 1 1 calc R U . . .
C13 C 0.3609(3) 0.8038(2) 0.2272(2) 0.0259(10) Uani 1 1 d . U . . .
H6 H 0.3499 0.8429 0.2165 0.031 Uiso 1 1 calc R U . . .
C14 C 0.3987(3) 0.7484(2) 0.1894(2) 0.0218(10) Uani 1 1 d . U . . .
C15 C 0.4292(3) 0.7446(2) 0.1317(2) 0.0221(10) Uani 1 1 d . U . . .
C16 C 0.4790(3) 0.6947(2) 0.1024(2) 0.0212(9) Uani 1 1 d . U . . .
C17 C 0.5283(3) 0.6979(2) 0.0522(2) 0.0244(10) Uani 1 1 d . U . . .
H7 H 0.5249 0.7281 0.0281 0.029 Uiso 1 1 calc R U . . .
C18 C 0.5813(3) 0.6493(2) 0.0451(2) 0.0243(10) Uani 1 1 d . U . . .
H8 H 0.6237 0.6404 0.0163 0.029 Uiso 1 1 calc R U . . .
C19 C 0.5613(3) 0.6139(2) 0.0896(2) 0.0202(9) Uani 1 1 d . U . . .
C20 C 0.5983(3) 0.5573(2) 0.0931(2) 0.0203(9) Uani 1 1 d . U . . .
C21 C 0.3830(3) 0.3983(2) 0.2207(2) 0.0259(10) Uani 1 1 d . U . . .
C22 C 0.3879(3) 0.3834(3) 0.2774(2) 0.0276(11) Uani 1 1 d . U . . .
H17 H 0.4096 0.4161 0.3136 0.033 Uiso 1 1 calc R U . . .
C23 C 0.3612(3) 0.3207(3) 0.2816(3) 0.0328(12) Uani 1 1 d . U . . .
C24 C 0.3332(3) 0.2740(3) 0.2280(3) 0.0372(13) Uani 1 1 d . U . . .
H18 H 0.3151 0.2316 0.2308 0.045 Uiso 1 1 calc R U . . .
C25 C 0.3549(3) 0.3486(3) 0.1672(3) 0.0305(11) Uani 1 1 d . U . . .
H19 H 0.3527 0.3582 0.1283 0.037 Uiso 1 1 calc R U . . .
C26 C 0.3299(3) 0.2852(3) 0.1699(3) 0.0329(12) Uani 1 1 d . U . . .
C27 C 0.3626(4) 0.3084(3) 0.3465(3) 0.0440(15) Uani 1 1 d . U . . .
C28 C 0.2999(8) 0.3484(6) 0.3841(5) 0.120(5) Uani 1 1 d . U . . .
H35 H 0.2448 0.3362 0.3627 0.181 Uiso 1 1 calc R U . . .
H36 H 0.2992 0.3403 0.4250 0.181 Uiso 1 1 calc R U . . .
H37 H 0.3145 0.3952 0.3893 0.181 Uiso 1 1 calc R U . . .
C29 C 0.4477(7) 0.3250(7) 0.3768(4) 0.109(4) Uani 1 1 d . U . . .
H38 H 0.4870 0.2978 0.3508 0.164 Uiso 1 1 calc R U . . .
H39 H 0.4637 0.3715 0.3819 0.164 Uiso 1 1 calc R U . . .
H40 H 0.4483 0.3166 0.4176 0.164 Uiso 1 1 calc R U . . .
C30 C 0.3402(9) 0.2360(5) 0.3414(5) 0.123(5) Uani 1 1 d . U . . .
H41 H 0.2843 0.2232 0.3216 0.184 Uiso 1 1 calc R U . . .
H42 H 0.3804 0.2088 0.3164 0.184 Uiso 1 1 calc R U . . .
H43 H 0.3416 0.2295 0.3830 0.184 Uiso 1 1 calc R U . . .
C31 C 0.3036(5) 0.2317(3) 0.1101(3) 0.0500(16) Uani 1 1 d . U . . .
C32 C 0.3847(6) 0.2113(4) 0.0759(4) 0.075(2) Uani 1 1 d . U . . .
H44 H 0.4218 0.1943 0.1024 0.112 Uiso 1 1 calc R U . . .
H45 H 0.3704 0.1771 0.0369 0.112 Uiso 1 1 calc R U . . .
H46 H 0.4126 0.2497 0.0671 0.112 Uiso 1 1 calc R U . . .
C33 C 0.2619(6) 0.1706(4) 0.1224(4) 0.071(2) Uani 1 1 d . U . . .
H47 H 0.2991 0.1543 0.1493 0.107 Uiso 1 1 calc R U . . .
H48 H 0.2100 0.1817 0.1428 0.107 Uiso 1 1 calc R U . . .
H49 H 0.2499 0.1366 0.0829 0.107 Uiso 1 1 calc R U . . .
C34 C 0.2468(6) 0.2579(4) 0.0684(4) 0.082(3) Uani 1 1 d . U . . .
H50 H 0.2743 0.2972 0.0609 0.123 Uiso 1 1 calc R U . . .
H51 H 0.2347 0.2242 0.0287 0.123 Uiso 1 1 calc R U . . .
H52 H 0.1948 0.2693 0.0886 0.123 Uiso 1 1 calc R U . . .
C35 C 0.2937(3) 0.7218(3) 0.3695(2) 0.0287(11) Uani 1 1 d . U . . .
C36 C 0.3286(4) 0.7626(3) 0.4253(3) 0.0428(15) Uani 1 1 d . U . . .
H20 H 0.3873 0.7695 0.4317 0.051 Uiso 1 1 calc R U . . .
C37 C 0.2771(4) 0.7939(3) 0.4726(3) 0.0481(16) Uani 1 1 d . U . . .
C38 C 0.1923(4) 0.7814(3) 0.4620(3) 0.0393(14) Uani 1 1 d . U . . .
H21 H 0.1573 0.8019 0.4937 0.047 Uiso 1 1 calc R U . . .
C39 C 0.1559(4) 0.7399(3) 0.4068(3) 0.0360(12) Uani 1 1 d . U . . .
C40 C 0.2076(3) 0.7106(3) 0.3609(2) 0.0304(11) Uani 1 1 d . U . . .
H22 H 0.1839 0.6823 0.3228 0.037 Uiso 1 1 calc R U . . .
C41 C 0.3181(7) 0.8377(4) 0.5331(4) 0.089(3) Uani 1 1 d . U . . .
C42 C 0.3642(13) 0.8953(8) 0.5190(6) 0.238(10) Uani 1 1 d . U . . .
H53 H 0.3255 0.9180 0.4989 0.357 Uiso 1 1 calc R U . . .
H54 H 0.3884 0.9258 0.5578 0.357 Uiso 1 1 calc R U . . .
H55 H 0.4086 0.8796 0.4912 0.357 Uiso 1 1 calc R U . . .
C43 C 0.3746(7) 0.8008(8) 0.5642(5) 0.152(6) Uani 1 1 d . U . . .
H56 H 0.3426 0.7638 0.5726 0.229 Uiso 1 1 calc R U . . .
H57 H 0.4191 0.7841 0.5367 0.229 Uiso 1 1 calc R U . . .
H58 H 0.3990 0.8304 0.6033 0.229 Uiso 1 1 calc R U . . .
C44 C 0.2529(7) 0.8664(5) 0.5802(4) 0.091(3) Uani 1 1 d . U . . .
H59 H 0.2148 0.8909 0.5616 0.137 Uiso 1 1 calc R U . . .
H60 H 0.2214 0.8305 0.5908 0.137 Uiso 1 1 calc R U . . .
H61 H 0.2811 0.8960 0.6178 0.137 Uiso 1 1 calc R U . . .
C45 C 0.0608(4) 0.7290(4) 0.3978(3) 0.0554(18) Uani 1 1 d . U . . .
C46 C 0.0273(5) 0.7019(5) 0.4480(4) 0.078(3) Uani 1 1 d . U . . .
H62 H 0.0465 0.7312 0.4888 0.117 Uiso 1 1 calc R U . . .
H63 H -0.0336 0.6986 0.4444 0.117 Uiso 1 1 calc R U . . .
H64 H 0.0471 0.6581 0.4436 0.117 Uiso 1 1 calc R U . . .
C47 C 0.0253(7) 0.7967(6) 0.4041(5) 0.110(4) Uani 1 1 d . U . . .
H65 H 0.0423 0.8265 0.4451 0.164 Uiso 1 1 calc R U . . .
H66 H 0.0467 0.8152 0.3718 0.164 Uiso 1 1 calc R U . . .
H67 H -0.0355 0.7911 0.3993 0.164 Uiso 1 1 calc R U . . .
C48 C 0.0331(5) 0.6861(6) 0.3349(4) 0.096(4) Uani 1 1 d . U . . .
H68 H 0.0559 0.7050 0.3033 0.143 Uiso 1 1 calc R U . . .
H69 H 0.0529 0.6422 0.3297 0.143 Uiso 1 1 calc R U . . .
H70 H -0.0277 0.6827 0.3304 0.143 Uiso 1 1 calc R U . . .
C49 C 0.4137(3) 0.7976(2) 0.1009(2) 0.0232(10) Uani 1 1 d . U . . .
C50 C 0.3710(3) 0.7797(2) 0.0430(2) 0.0247(10) Uani 1 1 d . U . . .
H23 H 0.3507 0.7353 0.0253 0.030 Uiso 1 1 calc R U . . .
C51 C 0.3572(3) 0.8256(3) 0.0107(2) 0.0310(11) Uani 1 1 d . U . . .
C52 C 0.3862(3) 0.8901(3) 0.0381(3) 0.0330(12) Uani 1 1 d . U . . .
H24 H 0.3765 0.9220 0.0167 0.040 Uiso 1 1 calc R U . . .
C53 C 0.4293(3) 0.9101(3) 0.0963(3) 0.0326(12) Uani 1 1 d . U . . .
C54 C 0.4443(3) 0.8620(2) 0.1265(2) 0.0275(11) Uani 1 1 d . U . . .
H25 H 0.4758 0.8738 0.1650 0.033 Uiso 1 1 calc R U . . .
C55 C 0.3105(4) 0.8047(3) -0.0533(3) 0.0428(14) Uani 1 1 d . U . . .
C56 C 0.3278(11) 0.7397(5) -0.0886(5) 0.155(6) Uani 1 1 d . U . . .
H71 H 0.3880 0.7373 -0.0919 0.232 Uiso 1 1 calc R U . . .
H72 H 0.3065 0.7077 -0.0677 0.232 Uiso 1 1 calc R U . . .
H73 H 0.3007 0.7298 -0.1303 0.232 Uiso 1 1 calc R U . . .
C57 C 0.2236(8) 0.8107(12) -0.0473(5) 0.220(8) Uani 1 1 d . U . . .
H74 H 0.2139 0.8555 -0.0231 0.329 Uiso 1 1 calc R U . . .
H75 H 0.1955 0.8014 -0.0886 0.329 Uiso 1 1 calc R U . . .
H76 H 0.2014 0.7793 -0.0261 0.329 Uiso 1 1 calc R U . . .
C58 C 0.3376(12) 0.8450(6) -0.0930(5) 0.165(7) Uani 1 1 d . U . . .
H77 H 0.3974 0.8421 -0.0982 0.248 Uiso 1 1 calc R U . . .
H78 H 0.3075 0.8291 -0.1336 0.248 Uiso 1 1 calc R U . . .
H79 H 0.3263 0.8908 -0.0737 0.248 Uiso 1 1 calc R U . . .
C59 C 0.4652(4) 0.9811(3) 0.1253(3) 0.0455(15) Uani 1 1 d . U . . .
C60 C 0.4427(6) 1.0040(3) 0.1928(4) 0.069(2) Uani 1 1 d . U . . .
H80 H 0.4637 0.9741 0.2153 0.103 Uiso 1 1 calc R U . . .
H81 H 0.4679 1.0485 0.2119 0.103 Uiso 1 1 calc R U . . .
H82 H 0.3822 1.0040 0.1947 0.103 Uiso 1 1 calc R U . . .
C61 C 0.5597(5) 0.9830(3) 0.1213(4) 0.0582(19) Uani 1 1 d . U . . .
H83 H 0.5734 0.9682 0.0777 0.087 Uiso 1 1 calc R U . . .
H84 H 0.5837 1.0280 0.1398 0.087 Uiso 1 1 calc R U . . .
H85 H 0.5826 0.9539 0.1439 0.087 Uiso 1 1 calc R U . . .
C62 C 0.4320(5) 1.0284(3) 0.0912(4) 0.063(2) Uani 1 1 d . U . . .
H86 H 0.4461 1.0143 0.0477 0.095 Uiso 1 1 calc R U . . .
H87 H 0.3715 1.0283 0.0935 0.095 Uiso 1 1 calc R U . . .
H88 H 0.4572 1.0729 0.1107 0.095 Uiso 1 1 calc R U . . .
C63 C 0.6500(3) 0.4485(3) -0.0234(2) 0.0305(10) Uani 1 1 d . U . . .
H143 H 0.6026 0.4456 -0.0001 0.037 Uiso 1 1 calc R U . . .
C64 C 0.6566(3) 0.5010(3) -0.0473(2) 0.0272(10) Uani 1 1 d . U . . .
H144 H 0.6174 0.5333 -0.0365 0.033 Uiso 1 1 calc R U . . .
C65 C 0.7237(3) 0.5099(3) -0.0902(3) 0.0352(11) Uani 1 1 d . U . . .
H145 H 0.7371 0.4658 -0.1154 0.042 Uiso 1 1 calc R U . . .
H146 H 0.7009 0.5330 -0.1191 0.042 Uiso 1 1 calc R U . . .
C66 C 0.8038(3) 0.5472(3) -0.0593(3) 0.0354(11) Uani 1 1 d . U . . .
H147 H 0.8494 0.5327 -0.0871 0.043 Uiso 1 1 calc R U . . .
H148 H 0.7989 0.5945 -0.0550 0.043 Uiso 1 1 calc R U . . .
C67 C 0.8278(3) 0.5396(3) 0.0036(2) 0.0282(10) Uani 1 1 d . U . . .
H149 H 0.8475 0.5784 0.0348 0.034 Uiso 1 1 calc R U . . .
C68 C 0.8242(3) 0.4822(3) 0.0206(3) 0.0295(10) Uani 1 1 d . U . . .
H150 H 0.8376 0.4844 0.0628 0.035 Uiso 1 1 calc R U . . .
C69 C 0.8001(4) 0.4158(3) -0.0242(3) 0.0391(11) Uani 1 1 d . U . . .
H151 H 0.8306 0.3823 -0.0111 0.047 Uiso 1 1 calc R U . . .
H152 H 0.8180 0.4161 -0.0659 0.047 Uiso 1 1 calc R U . . .
C70 C 0.7080(4) 0.3954(3) -0.0294(3) 0.0384(11) Uani 1 1 d . U . . .
H153 H 0.6951 0.3626 -0.0702 0.046 Uiso 1 1 calc R U . . .
H154 H 0.6963 0.3731 0.0030 0.046 Uiso 1 1 calc R U . . .
C71 C 0.7814(3) 0.6598(2) 0.1427(2) 0.0204(9) Uani 1 1 d . U . . .
C72 C 0.7887(3) 0.6882(2) 0.0921(2) 0.0252(10) Uani 1 1 d . U . . .
H9 H 0.7682 0.6687 0.0504 0.030 Uiso 1 1 calc R U . . .
C73 C 0.8306(3) 0.7482(2) 0.1147(2) 0.0271(11) Uani 1 1 d . U . . .
H10 H 0.8476 0.7774 0.0914 0.033 Uiso 1 1 calc R U . . .
C74 C 0.8438(3) 0.7589(2) 0.1798(2) 0.0244(10) Uani 1 1 d . U . . .
C75 C 0.8755(3) 0.8181(2) 0.2209(3) 0.0298(11) Uani 1 1 d . U . . .
C76 C 0.8608(4) 0.8330(3) 0.2829(3) 0.0350(12) Uani 1 1 d . U . . .
C77 C 0.8694(5) 0.8979(3) 0.3251(3) 0.0523(17) Uani 1 1 d . U . . .
H11 H 0.8930 0.9363 0.3166 0.063 Uiso 1 1 calc R U . . .
C78 C 0.8380(5) 0.8945(3) 0.3789(4) 0.0562(18) Uani 1 1 d . U . . .
H12 H 0.8332 0.9303 0.4148 0.067 Uiso 1 1 calc R U . . .
C79 C 0.8131(4) 0.8264(3) 0.3721(3) 0.0430(14) Uani 1 1 d . U . . .
C80 C 0.7915(4) 0.8007(3) 0.4213(3) 0.0436(14) Uani 1 1 d . U . . .
C81 C 0.7881(4) 0.7349(3) 0.4150(3) 0.0388(13) Uani 1 1 d . U . . .
C82 C 0.7806(4) 0.7054(4) 0.4654(3) 0.0469(16) Uani 1 1 d . U . . .
H13 H 0.7675 0.7275 0.5066 0.056 Uiso 1 1 calc R U . . .
C83 C 0.7949(4) 0.6425(3) 0.4450(3) 0.0416(14) Uani 1 1 d . U . . .
H14 H 0.7965 0.6119 0.4689 0.050 Uiso 1 1 calc R U . . .
C84 C 0.8078(3) 0.6292(3) 0.3796(2) 0.0317(12) Uani 1 1 d . U . . .
C85 C 0.8228(3) 0.5690(3) 0.3408(2) 0.0285(11) Uani 1 1 d . U . . .
C86 C 0.8164(3) 0.5566(2) 0.2764(2) 0.0247(10) Uani 1 1 d . U . . .
C87 C 0.8081(3) 0.4921(2) 0.2347(2) 0.0262(10) Uani 1 1 d . U . . .
H15 H 0.8196 0.4524 0.2441 0.031 Uiso 1 1 calc R U . . .
C88 C 0.7804(3) 0.4982(2) 0.1788(2) 0.0234(10) Uani 1 1 d . U . . .
H16 H 0.7660 0.4634 0.1422 0.028 Uiso 1 1 calc R U . . .
C89 C 0.7771(3) 0.5671(2) 0.1853(2) 0.0211(9) Uani 1 1 d . U . . .
C90 C 0.7601(3) 0.5933(2) 0.1360(2) 0.0187(9) Uani 1 1 d . U . . .
C91 C 0.9204(3) 0.8672(2) 0.1940(3) 0.0334(12) Uani 1 1 d . U . . .
C92 C 0.8766(4) 0.9119(3) 0.1728(3) 0.0444(15) Uani 1 1 d . U . . .
H26 H 0.8184 0.9133 0.1775 0.053 Uiso 1 1 calc R U . . .
C93 C 0.9179(4) 0.9549(3) 0.1447(3) 0.0478(15) Uani 1 1 d . U . . .
C94 C 1.0041(4) 0.9530(3) 0.1404(3) 0.0396(13) Uani 1 1 d . U . . .
H27 H 1.0329 0.9830 0.1225 0.048 Uiso 1 1 calc R U . . .
C95 C 1.0483(3) 0.9090(3) 0.1612(3) 0.0332(12) Uani 1 1 d . U . . .
C96 C 1.0052(3) 0.8662(2) 0.1884(2) 0.0301(11) Uani 1 1 d . U . . .
H28 H 1.0348 0.8358 0.2034 0.036 Uiso 1 1 calc R U . . .
C97 C 0.8704(5) 1.0041(4) 0.1206(5) 0.070(2) Uani 1 1 d . U . . .
C98 C 0.9088(9) 1.0784(5) 0.1637(7) 0.127(5) Uani 1 1 d . U . . .
H89 H 0.9689 1.0828 0.1593 0.191 Uiso 1 1 calc R U . . .
H90 H 0.8822 1.1124 0.1495 0.191 Uiso 1 1 calc R U . . .
H91 H 0.8979 1.0835 0.2073 0.191 Uiso 1 1 calc R U . . .
C99 C 0.8983(8) 1.0106(7) 0.0619(6) 0.126(5) Uani 1 1 d . U . . .
H92 H 0.9591 1.0124 0.0628 0.189 Uiso 1 1 calc R U . . .
H93 H 0.8754 0.9727 0.0282 0.189 Uiso 1 1 calc R U . . .
H94 H 0.8791 1.0511 0.0550 0.189 Uiso 1 1 calc R U . . .
C100 C 0.7863(8) 1.0007(9) 0.1285(10) 0.192(7) Uani 1 1 d . U . . .
H95 H 0.7765 0.9964 0.1701 0.288 Uiso 1 1 calc R U . . .
H96 H 0.7631 1.0409 0.1239 0.288 Uiso 1 1 calc R U . . .
H97 H 0.7594 0.9625 0.0972 0.288 Uiso 1 1 calc R U . . .
C101 C 1.1425(4) 0.9066(3) 0.1550(3) 0.0395(13) Uani 1 1 d . U . . .
C102 C 1.1770(5) 0.9505(4) 0.1170(4) 0.066(2) Uani 1 1 d . U . . .
H98 H 1.2371 0.9471 0.1146 0.100 Uiso 1 1 calc R U . . .
H99 H 1.1503 0.9365 0.0751 0.100 Uiso 1 1 calc R U . . .
H100 H 1.1657 0.9962 0.1370 0.100 Uiso 1 1 calc R U . . .
C103 C 1.1863(4) 0.9264(4) 0.2201(4) 0.0585(19) Uani 1 1 d . U . . .
H101 H 1.1638 0.8979 0.2442 0.088 Uiso 1 1 calc R U . . .
H102 H 1.2461 0.9216 0.2164 0.088 Uiso 1 1 calc R U . . .
H103 H 1.1771 0.9722 0.2411 0.088 Uiso 1 1 calc R U . . .
C104 C 1.1627(4) 0.8356(3) 0.1218(3) 0.0502(16) Uani 1 1 d . U . . .
H104 H 1.1414 0.8058 0.1450 0.075 Uiso 1 1 calc R U . . .
H105 H 1.1366 0.8224 0.0796 0.075 Uiso 1 1 calc R U . . .
H106 H 1.2231 0.8336 0.1196 0.075 Uiso 1 1 calc R U . . .
C105 C 0.7903(4) 0.8466(4) 0.4856(3) 0.0526(16) Uani 1 1 d . U . . .
C106 C 0.7226(4) 0.8831(3) 0.5053(3) 0.0468(15) Uani 1 1 d . U . . .
H29 H 0.6755 0.8787 0.4774 0.056 Uiso 1 1 calc R U . . .
C107 C 0.7220(5) 0.9261(4) 0.5650(3) 0.0619(19) Uani 1 1 d . U . . .
C108 C 0.7927(5) 0.9265(4) 0.6066(4) 0.069(2) Uani 1 1 d . U . . .
H30 H 0.7935 0.9544 0.6478 0.083 Uiso 1 1 calc R U . . .
C109 C 0.8608(5) 0.8876(4) 0.5892(3) 0.0604(19) Uani 1 1 d . U . . .
C110 C 0.8576(5) 0.8481(3) 0.5290(3) 0.0546(17) Uani 1 1 d . U . . .
H31 H 0.9018 0.8207 0.5160 0.066 Uiso 1 1 calc R U . . .
C111 C 0.6442(6) 0.9598(5) 0.5914(4) 0.090(3) Uani 1 1 d . U . . .
C112 C 0.6757(10) 1.0338(6) 0.6211(7) 0.197(9) Uani 1 1 d . U . . .
H107 H 0.7005 1.0515 0.5893 0.295 Uiso 1 1 calc R U . . .
H108 H 0.6288 1.0592 0.6376 0.295 Uiso 1 1 calc R U . . .
H109 H 0.7175 1.0370 0.6548 0.295 Uiso 1 1 calc R U . . .
C113 C 0.6057(7) 0.9288(9) 0.6360(5) 0.147(6) Uani 1 1 d . U . . .
H110 H 0.5564 0.9516 0.6516 0.220 Uiso 1 1 calc R U . . .
H111 H 0.5893 0.8825 0.6152 0.220 Uiso 1 1 calc R U . . .
H112 H 0.6457 0.9319 0.6707 0.220 Uiso 1 1 calc R U . . .
C114 C 0.5815(6) 0.9615(4) 0.5386(4) 0.090(3) Uani 1 1 d . U . . .
H113 H 0.6089 0.9822 0.5099 0.135 Uiso 1 1 calc R U . . .
H114 H 0.5607 0.9165 0.5162 0.135 Uiso 1 1 calc R U . . .
H115 H 0.5349 0.9868 0.5561 0.135 Uiso 1 1 calc R U . . .
C115 C 0.9339(6) 0.8919(4) 0.6347(4) 0.073(2) Uani 1 1 d . U . . .
C116 C 0.9631(7) 0.9590(5) 0.6662(7) 0.124(5) Uani 1 1 d . U . . .
H116 H 0.9155 0.9862 0.6746 0.186 Uiso 1 1 calc R U . . .
H117 H 0.9930 0.9605 0.7054 0.186 Uiso 1 1 calc R U . . .
H118 H 1.0005 0.9757 0.6398 0.186 Uiso 1 1 calc R U . . .
C117 C 0.8919(8) 0.8655(6) 0.6925(5) 0.103(3) Uani 1 1 d . U . . .
H119 H 0.8698 0.8196 0.6760 0.155 Uiso 1 1 calc R U . . .
H120 H 0.9347 0.8686 0.7255 0.155 Uiso 1 1 calc R U . . .
H121 H 0.8468 0.8929 0.7095 0.155 Uiso 1 1 calc R U . . .
C118 C 0.9901(7) 0.8386(6) 0.6154(6) 0.125(5) Uani 1 1 d . U . . .
H122 H 0.9575 0.7973 0.5951 0.187 Uiso 1 1 calc R U . . .
H123 H 1.0289 0.8491 0.5864 0.187 Uiso 1 1 calc R U . . .
H124 H 1.0214 0.8339 0.6520 0.187 Uiso 1 1 calc R U . . .
C119 C 0.8415(3) 0.5139(3) 0.3674(2) 0.0314(12) Uani 1 1 d . U . . .
C120 C 0.7818(3) 0.4888(3) 0.4002(2) 0.0327(12) Uani 1 1 d . U . . .
H32 H 0.7283 0.5054 0.4038 0.039 Uiso 1 1 calc R U . . .
C121 C 0.8007(3) 0.4394(3) 0.4276(2) 0.0328(12) Uani 1 1 d . U . . .
C122 C 0.8789(3) 0.4154(3) 0.4209(2) 0.0351(12) Uani 1 1 d . U . . .
H33 H 0.8922 0.3820 0.4397 0.042 Uiso 1 1 calc R U . . .
C123 C 0.9389(3) 0.4389(3) 0.3872(2) 0.0335(12) Uani 1 1 d . U . . .
C124 C 0.9185(3) 0.4885(3) 0.3612(2) 0.0337(12) Uani 1 1 d . U . . .
H34 H 0.9585 0.5054 0.3385 0.040 Uiso 1 1 calc R U . . .
C125 C 0.7353(3) 0.4151(3) 0.4661(3) 0.0363(13) Uani 1 1 d . U . . .
C126 C 0.7150(4) 0.4734(4) 0.5194(3) 0.0488(17) Uani 1 1 d . U . . .
H125 H 0.6950 0.5081 0.5027 0.073 Uiso 1 1 calc R U . . .
H126 H 0.6718 0.4592 0.5435 0.073 Uiso 1 1 calc R U . . .
H127 H 0.7651 0.4904 0.5465 0.073 Uiso 1 1 calc R U . . .
C127 C 0.6559(4) 0.3884(3) 0.4257(3) 0.0440(15) Uani 1 1 d . U . . .
H128 H 0.6359 0.4224 0.4080 0.066 Uiso 1 1 calc R U . . .
H129 H 0.6675 0.3498 0.3921 0.066 Uiso 1 1 calc R U . . .
H130 H 0.6133 0.3758 0.4511 0.066 Uiso 1 1 calc R U . . .
C128 C 0.7660(4) 0.3624(4) 0.4934(3) 0.0524(18) Uani 1 1 d . U . . .
H131 H 0.7794 0.3244 0.4598 0.079 Uiso 1 1 calc R U . . .
H132 H 0.8159 0.3799 0.5205 0.079 Uiso 1 1 calc R U . . .
H133 H 0.7226 0.3487 0.5175 0.079 Uiso 1 1 calc R U . . .
C129 C 1.0243(3) 0.4100(3) 0.3819(3) 0.0388(13) Uani 1 1 d . U . . .
C130 C 1.0134(5) 0.3337(4) 0.3513(4) 0.068(2) Uani 1 1 d . U . . .
H134 H 0.9759 0.3137 0.3754 0.102 Uiso 1 1 calc R U . . .
H135 H 0.9899 0.3247 0.3087 0.102 Uiso 1 1 calc R U . . .
H136 H 1.0676 0.3152 0.3509 0.102 Uiso 1 1 calc R U . . .
C131 C 1.0646(4) 0.4210(4) 0.4467(3) 0.0553(19) Uani 1 1 d . U . . .
H137 H 1.0276 0.4014 0.4714 0.083 Uiso 1 1 calc R U . . .
H138 H 1.1176 0.4004 0.4437 0.083 Uiso 1 1 calc R U . . .
H139 H 1.0744 0.4683 0.4667 0.083 Uiso 1 1 calc R U . . .
C132 C 1.0822(4) 0.4406(4) 0.3445(4) 0.061(2) Uani 1 1 d . U . . .
H140 H 1.0570 0.4338 0.3027 0.092 Uiso 1 1 calc R U . . .
H141 H 1.0920 0.4878 0.3649 0.092 Uiso 1 1 calc R U . . .
H142 H 1.1352 0.4199 0.3419 0.092 Uiso 1 1 calc R U . . .
C133 C 0.5861(4) 0.8473(4) 0.3029(3) 0.0571(19) Uani 1 1 d . U . . .
C134 C 0.5889(4) 0.7846(3) 0.2603(3) 0.0512(17) Uani 1 1 d . U . . .
H155 H 0.5647 0.7467 0.2694 0.061 Uiso 1 1 calc R U . . .
C135 C 0.6269(4) 0.7791(3) 0.2056(3) 0.0451(15) Uani 1 1 d . U . . .
H156 H 0.6291 0.7372 0.1765 0.054 Uiso 1 1 calc R U . . .
C136 C 0.6612(4) 0.8337(4) 0.1931(3) 0.0523(16) Uani 1 1 d . U . . .
H157 H 0.6875 0.8302 0.1553 0.063 Uiso 1 1 calc R U . . .
C137 C 0.6578(5) 0.8928(4) 0.2349(5) 0.071(2) Uani 1 1 d . U . . .
H158 H 0.6825 0.9308 0.2261 0.085 Uiso 1 1 calc R U . . .
C138 C 0.6211(4) 0.8996(4) 0.2879(4) 0.069(2) Uani 1 1 d . U . . .
C139 C 0.5555(5) 0.6369(4) 0.3951(3) 0.063(2) Uani 1 1 d . U . . .
C140 C 0.5874(5) 0.6623(4) 0.3496(3) 0.0571(18) Uani 1 1 d . U . . .
H159 H 0.5924 0.7085 0.3556 0.068 Uiso 1 1 calc R U . . .
C141 C 0.6117(4) 0.6208(3) 0.2958(3) 0.0450(15) Uani 1 1 d . U . . .
H160 H 0.6333 0.6383 0.2645 0.054 Uiso 1 1 calc R U . . .
C142 C 0.6051(3) 0.5541(3) 0.2869(3) 0.0409(14) Uani 1 1 d . U . . .
H161 H 0.6219 0.5254 0.2495 0.049 Uiso 1 1 calc R U . . .
C143 C 0.5736(3) 0.5287(3) 0.3330(3) 0.0399(13) Uani 1 1 d . U . . .
H162 H 0.5693 0.4826 0.3274 0.048 Uiso 1 1 calc R U . . .
C144 C 0.5484(4) 0.5709(4) 0.3869(3) 0.0482(16) Uani 1 1 d . U . . .
C151 C 0.9855(7) 0.2776(5) 0.1094(4) 0.081(2) Uani 1 1 d . U . . .
C152 C 0.9931(5) 0.3012(4) 0.0581(4) 0.067(2) Uani 1 1 d . U . . .
C153 C 1.0135(5) 0.2611(5) 0.0031(4) 0.071(2) Uani 1 1 d . U . . .
H167 H 1.0203 0.2768 -0.0322 0.085 Uiso 1 1 calc R U . . .
C154 C 1.0249(5) 0.1908(5) 0.0006(4) 0.073(2) Uani 1 1 d . U . . .
H168 H 1.0371 0.1621 -0.0383 0.088 Uiso 1 1 calc R U . . .
C155 C 1.0199(6) 0.1685(5) 0.0424(6) 0.092(3) Uani 1 1 d . U . . .
H169 H 1.0280 0.1234 0.0375 0.110 Uiso 1 1 calc R U . . .
C156 C 0.9995(8) 0.2151(6) 0.1072(6) 0.108(3) Uani 1 1 d . U . . .
H170 H 0.9971 0.1999 0.1431 0.129 Uiso 1 1 calc R U . . .
C157 C 1.0458(3) 0.6110(3) 0.1685(2) 0.0302(11) Uani 1 1 d . U . . .
C158 C 1.1287(3) 0.6194(3) 0.1872(2) 0.0274(11) Uani 1 1 d . U . . .
C159 C 1.1638(4) 0.5747(3) 0.2135(2) 0.0346(12) Uani 1 1 d . U . . .
H171 H 1.2210 0.5813 0.2270 0.042 Uiso 1 1 calc R U . . .
C160 C 1.1193(4) 0.5226(3) 0.2204(3) 0.0430(14) Uani 1 1 d . U . . .
H172 H 1.1445 0.4916 0.2373 0.052 Uiso 1 1 calc R U . . .
C161 C 1.0326(4) 0.5145(3) 0.2019(3) 0.0455(15) Uani 1 1 d . U . . .
H173 H 1.0002 0.4779 0.2074 0.055 Uiso 1 1 calc R U . . .
C162 C 0.9950(4) 0.5582(3) 0.1764(3) 0.0409(13) Uani 1 1 d . U . . .
H174 H 0.9373 0.5530 0.1646 0.049 Uiso 1 1 calc R U . . .
N1 N 0.4909(2) 0.53042(19) 0.16055(18) 0.0202(8) Uani 1 1 d . U . . .
N2 N 0.3898(2) 0.58417(19) 0.25229(18) 0.0221(8) Uani 1 1 d . U . . .
N3 N 0.4034(2) 0.69972(19) 0.21970(18) 0.0211(8) Uani 1 1 d . U . . .
N4 N 0.4975(2) 0.64227(18) 0.12450(18) 0.0199(8) Uani 1 1 d . U . . .
N5 N 0.8129(2) 0.70472(18) 0.19699(18) 0.0209(8) Uani 1 1 d . U . . .
N6 N 0.8260(3) 0.7901(2) 0.3131(2) 0.0321(10) Uani 1 1 d . U . . .
N7 N 0.8019(3) 0.6865(2) 0.3617(2) 0.0321(10) Uani 1 1 d . U . . .
N8 N 0.7999(2) 0.60279(19) 0.24531(18) 0.0213(8) Uani 1 1 d . U . . .
Ni1 Ni 0.44537(5) 0.61414(4) 0.18941(3) 0.01877(17) Uani 1 1 d . U . . .
Ni2 Ni 0.81016(5) 0.69627(4) 0.27937(4) 0.02334(18) Uani 1 1 d . U . . .
Pt1 Pt 0.70824(2) 0.53484(2) 0.05281(2) 0.01758(8) Uani 1 1 d . U . . .
Cl1 Cl 0.61921(19) 0.97736(15) 0.3393(2) 0.170(2) Uani 1 1 d . U . . .
Cl2 Cl 0.53869(14) 0.85298(19) 0.37190(10) 0.1103(11) Uani 1 1 d . U . . .
Cl3 Cl 0.5260(3) 0.69084(17) 0.46202(10) 0.1561(19) Uani 1 1 d . U . . .
Cl4 Cl 0.50838(15) 0.53665(15) 0.44253(11) 0.0956(9) Uani 1 1 d . U . . .
Cl7 Cl 0.9552(3) 0.33039(18) 0.17833(16) 0.1627(19) Uani 1 1 d . U . . .
Cl8 Cl 0.98131(16) 0.38174(13) 0.06183(14) 0.0919(7) Uani 1 1 d . U . . .
Cl9 Cl 1.00125(9) 0.66720(8) 0.13575(8) 0.0489(4) Uani 1 1 d . U . . .
Cl10 Cl 1.19037(9) 0.68782(7) 0.18175(6) 0.0385(3) Uani 1 1 d . U . . .
Cl5 Cl 0.6404(4) 0.14417(17) 0.25977(17) 0.0921(15) Uani 0.663(5) 1 d . U P A 1
C145 C 0.7348(5) 0.2605(4) 0.2730(4) 0.053(3) Uani 0.663(5) 1 d G U P A 1
C146 C 0.7415(5) 0.3263(3) 0.2738(4) 0.047(2) Uani 0.663(5) 1 d G U P A 1
H175 H 0.7942 0.3503 0.2819 0.056 Uiso 0.663(5) 1 calc R U P A 1
C147 C 0.6712(6) 0.3571(3) 0.2628(5) 0.046(3) Uani 0.663(5) 1 d G U P A 1
H176 H 0.6758 0.4020 0.2634 0.055 Uiso 0.663(5) 1 calc R U P A 1
C148 C 0.5940(5) 0.3220(4) 0.2510(4) 0.062(3) Uani 0.663(5) 1 d G U P A 1
H177 H 0.5459 0.3430 0.2435 0.074 Uiso 0.663(5) 1 calc R U P A 1
C149 C 0.5873(5) 0.2561(4) 0.2501(4) 0.061(3) Uani 0.663(5) 1 d G U P A 1
H178 H 0.5346 0.2321 0.2421 0.073 Uiso 0.663(5) 1 calc R U P A 1
C150 C 0.6577(6) 0.2254(3) 0.2611(4) 0.059(3) Uani 0.663(5) 1 d G U P A 1
Cl6 Cl 0.8186(2) 0.22084(17) 0.28545(18) 0.0795(11) Uani 0.663(5) 1 d . U P A 1
Cl11 Cl 0.5327(4) 0.1883(3) 0.2330(3) 0.072(2) Uani 0.337(5) 1 d . U P A 2
C163 C 0.7591(12) 0.3377(8) 0.2667(11) 0.073(5) Uani 0.337(5) 1 d G U P A 2
H179 H 0.8030 0.3707 0.2714 0.088 Uiso 0.337(5) 1 calc R U P A 2
C164 C 0.7753(10) 0.2770(9) 0.2750(8) 0.057(4) Uani 0.337(5) 1 d G U P A 2
H180 H 0.8303 0.2685 0.2853 0.068 Uiso 0.337(5) 1 calc R U P A 2
C165 C 0.7109(13) 0.2286(7) 0.2681(9) 0.063(5) Uani 0.337(5) 1 d G U P A 2
C166 C 0.6303(11) 0.2410(8) 0.2530(10) 0.070(5) Uani 0.337(5) 1 d G U P A 2
C167 C 0.6141(10) 0.3017(9) 0.2447(10) 0.062(4) Uani 0.337(5) 1 d G U P A 2
H181 H 0.5590 0.3101 0.2344 0.074 Uiso 0.337(5) 1 calc R U P A 2
C168 C 0.6785(13) 0.3500(7) 0.2516(11) 0.050(4) Uani 0.337(5) 1 d G U P A 2
H182 H 0.6674 0.3915 0.2459 0.060 Uiso 0.337(5) 1 calc R U P A 2
Cl12 Cl 0.7115(6) 0.1432(3) 0.2594(3) 0.080(2) Uani 0.337(5) 1 d . U P A 2

loop_
_atom_site_aniso_label
_atom_site_aniso_U_11
_atom_site_aniso_U_22
_atom_site_aniso_U_33
_atom_site_aniso_U_23
_atom_site_aniso_U_13
_atom_site_aniso_U_12
C1 0.026(2) 0.020(2) 0.011(2) -0.0007(19) 0.0008(17) -0.0018(17)
C2 0.030(2) 0.020(2) 0.019(2) 0.007(2) 0.0036(19) -0.0014(18)
C3 0.029(2) 0.021(2) 0.022(3) 0.006(2) -0.0008(19) -0.0022(19)
C4 0.027(2) 0.022(2) 0.016(2) 0.008(2) -0.0021(18) -0.0039(18)
C5 0.025(2) 0.025(2) 0.019(2) 0.010(2) -0.0015(18) -0.0056(18)
C6 0.025(2) 0.026(2) 0.018(2) 0.011(2) -0.0002(18) -0.0034(18)
C7 0.026(2) 0.035(3) 0.027(3) 0.019(2) 0.0040(19) -0.002(2)
C8 0.031(3) 0.038(3) 0.021(3) 0.017(2) 0.005(2) -0.001(2)
C9 0.027(2) 0.032(3) 0.014(2) 0.007(2) 0.0053(18) -0.0035(19)
C10 0.027(2) 0.030(3) 0.011(2) 0.003(2) 0.0034(18) -0.0064(19)
C11 0.025(2) 0.026(2) 0.016(2) 0.003(2) 0.0017(18) -0.0068(18)
C12 0.035(3) 0.026(3) 0.019(3) 0.002(2) 0.008(2) -0.003(2)
C13 0.033(3) 0.021(2) 0.022(3) 0.003(2) 0.009(2) -0.0018(19)
C14 0.021(2) 0.026(2) 0.019(2) 0.007(2) 0.0024(17) -0.0039(18)
C15 0.025(2) 0.022(2) 0.018(2) 0.005(2) 0.0008(18) -0.0034(18)
C16 0.023(2) 0.022(2) 0.018(2) 0.006(2) 0.0009(18) -0.0031(17)
C17 0.036(3) 0.022(2) 0.017(2) 0.009(2) 0.0043(19) 0.0015(19)
C18 0.032(2) 0.026(2) 0.016(2) 0.008(2) 0.0060(19) -0.0005(19)
C19 0.026(2) 0.022(2) 0.012(2) 0.0034(19) 0.0037(17) -0.0028(17)
C20 0.026(2) 0.019(2) 0.015(2) 0.0039(19) 0.0016(18) -0.0001(17)
C21 0.025(2) 0.027(3) 0.029(3) 0.015(2) 0.0032(19) -0.0022(19)
C22 0.029(2) 0.031(3) 0.026(3) 0.013(2) 0.004(2) -0.002(2)
C23 0.033(3) 0.036(3) 0.037(3) 0.023(3) 0.006(2) 0.001(2)
C24 0.040(3) 0.031(3) 0.047(4) 0.024(3) -0.001(2) -0.006(2)
C25 0.034(3) 0.032(3) 0.028(3) 0.016(2) -0.001(2) -0.004(2)
C26 0.038(3) 0.029(3) 0.033(3) 0.013(2) -0.003(2) -0.007(2)
C27 0.054(3) 0.051(4) 0.039(3) 0.032(3) 0.009(3) 0.002(3)
C28 0.159(10) 0.164(10) 0.093(7) 0.101(8) 0.084(7) 0.091(8)
C29 0.103(7) 0.186(11) 0.060(6) 0.082(7) -0.020(5) -0.037(7)
C30 0.223(13) 0.085(7) 0.080(7) 0.064(6) -0.003(8) -0.010(8)
C31 0.072(4) 0.031(3) 0.046(4) 0.016(3) -0.017(3) -0.017(3)
C32 0.109(7) 0.056(5) 0.046(5) -0.003(4) 0.011(4) -0.013(4)
C33 0.106(6) 0.043(4) 0.062(5) 0.018(4) -0.015(4) -0.022(4)
C34 0.124(7) 0.046(4) 0.068(6) 0.017(4) -0.056(5) -0.023(4)
C35 0.042(3) 0.028(3) 0.015(2) 0.006(2) 0.008(2) -0.004(2)
C36 0.059(4) 0.044(3) 0.017(3) 0.000(3) 0.010(2) -0.027(3)
C37 0.080(4) 0.036(3) 0.019(3) -0.004(2) 0.020(3) -0.029(3)
C38 0.070(4) 0.025(3) 0.021(3) 0.001(2) 0.023(3) 0.004(3)
C39 0.052(3) 0.036(3) 0.022(3) 0.008(2) 0.013(2) 0.015(2)
C40 0.043(3) 0.028(3) 0.019(3) 0.003(2) 0.007(2) 0.009(2)
C41 0.127(7) 0.079(5) 0.031(4) -0.024(4) 0.042(4) -0.076(5)
C42 0.368(18) 0.193(12) 0.074(8) -0.054(8) 0.099(10) -0.231(13)
C43 0.084(7) 0.251(15) 0.049(6) -0.079(8) -0.017(5) 0.016(9)
C44 0.154(9) 0.065(5) 0.032(4) -0.020(4) 0.013(5) -0.016(6)
C45 0.049(4) 0.087(5) 0.029(3) 0.008(3) 0.013(3) 0.032(3)
C46 0.042(4) 0.142(8) 0.045(4) 0.017(5) 0.008(3) 0.009(4)
C47 0.125(8) 0.147(10) 0.068(6) 0.029(6) 0.015(6) 0.096(8)
C48 0.046(4) 0.178(10) 0.042(5) -0.010(6) 0.007(3) 0.030(5)
C49 0.027(2) 0.021(2) 0.022(3) 0.007(2) 0.0095(19) 0.0021(18)
C50 0.035(3) 0.021(2) 0.020(3) 0.006(2) 0.0070(19) 0.0028(19)
C51 0.043(3) 0.029(3) 0.025(3) 0.012(2) 0.011(2) 0.010(2)
C52 0.046(3) 0.027(3) 0.033(3) 0.016(2) 0.016(2) 0.009(2)
C53 0.042(3) 0.023(3) 0.035(3) 0.010(2) 0.020(2) 0.003(2)
C54 0.034(3) 0.026(3) 0.021(3) 0.005(2) 0.009(2) -0.003(2)
C55 0.055(3) 0.054(4) 0.025(3) 0.016(3) 0.002(2) 0.016(3)
C56 0.323(17) 0.053(5) 0.071(7) -0.001(5) -0.109(9) 0.039(8)
C57 0.086(8) 0.48(2) 0.047(6) 0.002(11) -0.020(6) 0.049(12)
C58 0.345(18) 0.109(9) 0.039(6) 0.041(6) -0.051(8) -0.074(11)
C59 0.066(4) 0.021(3) 0.047(4) 0.006(3) 0.019(3) -0.009(3)
C60 0.109(6) 0.028(3) 0.055(5) -0.009(3) 0.032(4) -0.026(4)
C61 0.066(4) 0.038(4) 0.067(5) 0.011(3) 0.011(4) -0.019(3)
C62 0.085(5) 0.020(3) 0.084(6) 0.014(3) 0.017(4) -0.002(3)
C63 0.034(2) 0.028(2) 0.023(2) -0.0023(18) 0.0030(17) -0.0036(17)
C64 0.031(2) 0.035(2) 0.0111(19) 0.0004(17) -0.0019(16) -0.0003(17)
C65 0.039(2) 0.046(2) 0.021(2) 0.0105(19) 0.0022(18) -0.0019(19)
C66 0.036(2) 0.047(2) 0.023(2) 0.0095(19) 0.0060(18) -0.0024(19)
C67 0.028(2) 0.034(2) 0.021(2) 0.0042(18) 0.0067(16) 0.0035(17)
C68 0.030(2) 0.030(2) 0.026(2) 0.0028(18) 0.0052(17) 0.0063(17)
C69 0.042(2) 0.032(2) 0.037(2) -0.0018(19) 0.0001(19) 0.0062(19)
C70 0.045(2) 0.028(2) 0.036(2) -0.0011(19) -0.0002(19) -0.0003(19)
C71 0.025(2) 0.018(2) 0.017(2) 0.0048(19) 0.0004(17) 0.0004(17)
C72 0.033(3) 0.024(2) 0.020(3) 0.009(2) 0.0041(19) -0.0018(19)
C73 0.035(3) 0.021(2) 0.028(3) 0.012(2) 0.004(2) -0.0008(19)
C74 0.031(2) 0.017(2) 0.027(3) 0.008(2) 0.0038(19) -0.0003(18)
C75 0.034(3) 0.015(2) 0.038(3) 0.004(2) 0.000(2) 0.0010(19)
C76 0.043(3) 0.020(2) 0.036(3) -0.001(2) 0.001(2) 0.000(2)
C77 0.075(4) 0.022(3) 0.048(4) -0.007(3) 0.005(3) -0.008(3)
C78 0.075(4) 0.029(3) 0.049(4) -0.015(3) 0.014(3) -0.005(3)
C79 0.055(3) 0.028(3) 0.034(3) -0.011(3) 0.007(3) -0.001(2)
C80 0.047(3) 0.048(3) 0.023(3) -0.010(3) 0.008(2) -0.005(3)
C81 0.041(3) 0.046(3) 0.016(3) -0.009(2) 0.004(2) -0.011(2)
C82 0.044(3) 0.074(4) 0.016(3) 0.004(3) 0.003(2) -0.012(3)
C83 0.050(3) 0.054(4) 0.019(3) 0.008(3) 0.005(2) -0.009(3)
C84 0.036(3) 0.044(3) 0.015(3) 0.010(2) 0.000(2) -0.011(2)
C85 0.028(2) 0.041(3) 0.016(2) 0.011(2) -0.0014(19) -0.010(2)
C86 0.029(2) 0.031(3) 0.016(2) 0.011(2) 0.0010(18) -0.0046(19)
C87 0.035(3) 0.024(2) 0.023(3) 0.013(2) -0.001(2) -0.0055(19)
C88 0.034(2) 0.017(2) 0.018(2) 0.004(2) -0.0004(19) -0.0034(18)
C89 0.028(2) 0.019(2) 0.016(2) 0.0039(19) 0.0028(18) -0.0006(18)
C90 0.026(2) 0.016(2) 0.014(2) 0.0028(19) 0.0035(17) 0.0005(17)
C91 0.042(3) 0.015(2) 0.040(3) 0.003(2) 0.002(2) -0.003(2)
C92 0.036(3) 0.031(3) 0.071(4) 0.020(3) 0.011(3) 0.003(2)
C93 0.048(3) 0.034(3) 0.073(4) 0.033(3) 0.010(3) 0.008(3)
C94 0.041(3) 0.031(3) 0.052(4) 0.020(3) 0.014(3) 0.002(2)
C95 0.041(3) 0.024(3) 0.033(3) 0.005(2) 0.006(2) 0.002(2)
C96 0.043(3) 0.016(2) 0.026(3) -0.002(2) 0.000(2) 0.002(2)
C97 0.058(4) 0.066(4) 0.117(6) 0.067(5) 0.028(4) 0.026(3)
C98 0.151(11) 0.072(7) 0.179(12) 0.065(8) 0.006(9) 0.029(7)
C99 0.125(9) 0.193(12) 0.111(8) 0.107(9) 0.032(7) 0.091(9)
C100 0.105(9) 0.233(14) 0.342(18) 0.241(14) 0.031(11) 0.066(9)
C101 0.040(3) 0.041(3) 0.041(3) 0.014(3) 0.012(2) 0.010(2)
C102 0.053(4) 0.070(5) 0.094(6) 0.047(5) 0.029(4) 0.015(4)
C103 0.042(4) 0.068(5) 0.053(5) -0.002(4) 0.004(3) 0.002(3)
C104 0.053(4) 0.042(4) 0.055(4) 0.009(3) 0.020(3) 0.015(3)
C105 0.057(4) 0.054(4) 0.030(3) -0.016(3) 0.006(3) -0.001(3)
C106 0.070(4) 0.036(3) 0.023(3) -0.010(3) -0.009(3) 0.014(3)
C107 0.079(5) 0.061(4) 0.027(3) -0.019(3) -0.003(3) 0.018(4)
C108 0.079(5) 0.071(5) 0.039(4) -0.016(4) -0.014(3) 0.026(4)
C109 0.078(5) 0.054(4) 0.038(4) -0.008(3) -0.006(3) 0.023(3)
C110 0.063(4) 0.049(4) 0.042(4) -0.006(3) 0.001(3) 0.016(3)
C111 0.112(6) 0.097(6) 0.038(4) -0.028(4) -0.024(4) 0.072(5)
C112 0.223(13) 0.117(9) 0.163(11) -0.108(8) -0.153(10) 0.126(9)
C113 0.109(8) 0.290(17) 0.061(6) 0.055(9) 0.033(6) 0.123(10)
C114 0.124(7) 0.073(6) 0.045(5) -0.033(4) -0.044(5) 0.052(5)
C115 0.080(5) 0.069(5) 0.054(5) -0.011(4) -0.015(4) 0.026(4)
C116 0.082(7) 0.074(6) 0.181(12) -0.013(7) -0.069(7) 0.002(5)
C117 0.137(9) 0.099(8) 0.082(7) 0.035(6) 0.022(6) 0.021(7)
C118 0.093(7) 0.105(8) 0.134(10) -0.032(7) -0.060(7) 0.026(6)
C119 0.033(3) 0.045(3) 0.019(3) 0.018(2) -0.004(2) -0.010(2)
C120 0.027(2) 0.053(3) 0.022(3) 0.020(3) 0.000(2) -0.003(2)
C121 0.032(3) 0.048(3) 0.022(3) 0.018(2) 0.000(2) -0.006(2)
C122 0.034(3) 0.053(3) 0.023(3) 0.020(3) -0.001(2) -0.004(2)
C123 0.032(3) 0.052(3) 0.020(3) 0.016(2) 0.002(2) -0.005(2)
C124 0.030(3) 0.054(3) 0.020(3) 0.018(3) 0.000(2) -0.009(2)
C125 0.030(3) 0.057(4) 0.030(3) 0.028(3) 0.006(2) -0.003(2)
C126 0.045(3) 0.077(5) 0.035(3) 0.033(4) 0.008(3) -0.005(3)
C127 0.037(3) 0.060(4) 0.041(4) 0.028(3) 0.004(3) -0.007(3)
C128 0.039(3) 0.084(5) 0.057(4) 0.055(4) 0.015(3) 0.006(3)
C129 0.032(3) 0.059(4) 0.029(3) 0.019(3) 0.004(2) 0.001(2)
C130 0.063(5) 0.065(5) 0.073(6) 0.013(4) 0.011(4) 0.002(4)
C131 0.035(3) 0.103(6) 0.038(4) 0.038(4) 0.004(3) 0.008(3)
C132 0.037(3) 0.108(6) 0.058(5) 0.052(5) 0.016(3) 0.013(4)
C133 0.031(3) 0.096(5) 0.030(3) -0.006(4) 0.002(2) 0.008(3)
C134 0.041(3) 0.056(4) 0.061(4) 0.030(3) -0.018(3) -0.016(3)
C135 0.044(3) 0.039(3) 0.040(4) -0.009(3) -0.009(3) 0.011(3)
C136 0.039(3) 0.061(4) 0.058(4) 0.016(3) 0.020(3) 0.006(3)
C137 0.049(4) 0.047(4) 0.116(7) 0.020(4) 0.020(4) -0.004(3)
C138 0.042(4) 0.042(4) 0.092(6) -0.031(4) 0.009(4) -0.004(3)
C139 0.099(5) 0.070(5) 0.021(3) 0.009(3) 0.000(3) 0.034(4)
C140 0.080(5) 0.051(4) 0.039(4) 0.016(3) -0.023(3) -0.011(3)
C141 0.038(3) 0.064(4) 0.037(3) 0.025(3) -0.006(2) -0.015(3)
C142 0.029(3) 0.068(4) 0.022(3) 0.009(3) 0.000(2) -0.002(3)
C143 0.033(3) 0.049(3) 0.037(3) 0.014(3) -0.003(2) 0.000(2)
C144 0.053(3) 0.074(4) 0.032(3) 0.034(3) 0.013(3) 0.018(3)
C151 0.108(6) 0.077(5) 0.059(5) 0.021(4) 0.013(4) -0.017(5)
C152 0.067(4) 0.069(5) 0.055(5) 0.007(4) -0.005(4) -0.009(4)
C153 0.074(5) 0.089(6) 0.047(4) 0.020(4) 0.003(4) -0.006(4)
C154 0.068(5) 0.089(6) 0.045(4) -0.010(4) 0.010(4) -0.004(4)
C155 0.080(5) 0.051(5) 0.148(8) 0.042(5) -0.003(6) -0.014(4)
C156 0.124(7) 0.079(6) 0.120(8) 0.035(6) 0.010(6) -0.027(6)
C157 0.035(3) 0.031(3) 0.020(3) -0.001(2) 0.006(2) 0.005(2)
C158 0.033(3) 0.029(3) 0.016(3) 0.000(2) 0.0094(19) 0.003(2)
C159 0.039(3) 0.042(3) 0.019(3) 0.000(2) 0.007(2) 0.010(2)
C160 0.078(4) 0.035(3) 0.022(3) 0.013(3) 0.016(3) 0.015(3)
C161 0.058(4) 0.040(3) 0.040(4) 0.012(3) 0.017(3) -0.002(3)
C162 0.045(3) 0.051(4) 0.024(3) 0.004(3) 0.005(2) 0.011(3)
N1 0.0246(19) 0.0218(19) 0.014(2) 0.0062(17) 0.0019(15) -0.0033(15)
N2 0.027(2) 0.024(2) 0.015(2) 0.0060(17) 0.0017(15) -0.0024(15)
N3 0.0258(19) 0.025(2) 0.0122(19) 0.0046(17) 0.0042(15) -0.0024(15)
N4 0.0268(19) 0.0193(19) 0.0134(19) 0.0049(16) 0.0022(15) -0.0022(15)
N5 0.029(2) 0.0137(18) 0.018(2) 0.0011(16) 0.0008(15) -0.0027(15)
N6 0.043(2) 0.023(2) 0.025(2) -0.0019(19) 0.0049(18) -0.0008(18)
N7 0.036(2) 0.038(2) 0.016(2) -0.001(2) 0.0040(17) -0.0084(19)
N8 0.027(2) 0.022(2) 0.014(2) 0.0061(17) 0.0024(15) -0.0040(15)
Ni1 0.0242(4) 0.0204(4) 0.0124(4) 0.0063(3) 0.0035(3) -0.0027(3)
Ni2 0.0338(4) 0.0196(4) 0.0130(4) -0.0007(3) 0.0035(3) -0.0029(3)
Pt1 0.02511(11) 0.01692(11) 0.00986(11) 0.00253(8) 0.00263(7) -0.00054(7)
Cl1 0.0974(19) 0.0807(18) 0.242(5) -0.105(2) 0.040(2) -0.0126(15)
Cl2 0.0624(12) 0.213(3) 0.0359(11) 0.0021(15) 0.0072(9) 0.0040(16)
Cl3 0.317(5) 0.136(3) 0.0236(11) 0.0083(14) 0.0123(17) 0.149(3)
Cl4 0.0939(15) 0.158(2) 0.0834(15) 0.0965(17) 0.0549(12) 0.0652(15)
Cl7 0.279(5) 0.109(2) 0.085(2) 0.0044(19) 0.068(3) -0.032(3)
Cl8 0.0871(16) 0.0793(15) 0.108(2) 0.0247(14) -0.0051(14) 0.0086(12)
Cl9 0.0439(8) 0.0570(9) 0.0515(9) 0.0228(8) 0.0011(7) 0.0128(7)
Cl10 0.0437(7) 0.0361(7) 0.0321(7) 0.0056(6) 0.0047(5) -0.0076(5)
Cl5 0.145(4) 0.0527(18) 0.066(2) 0.0037(16) 0.012(2) -0.034(2)
C145 0.104(7) 0.029(5) 0.038(4) 0.022(4) 0.033(5) 0.009(5)
C146 0.069(6) 0.040(5) 0.039(5) 0.022(4) 0.029(4) -0.004(4)
C147 0.049(5) 0.023(4) 0.055(6) -0.013(4) 0.041(4) 0.003(4)
C148 0.076(6) 0.077(7) 0.032(5) 0.007(5) 0.024(4) 0.021(5)
C149 0.086(7) 0.065(6) 0.029(5) 0.012(5) 0.014(5) -0.018(5)
C150 0.093(7) 0.050(5) 0.032(5) 0.008(4) 0.014(5) -0.005(5)
Cl6 0.076(2) 0.070(2) 0.098(3) 0.0321(19) 0.0068(17) 0.0178(15)
Cl11 0.080(4) 0.050(3) 0.076(4) 0.005(3) 0.020(3) -0.019(3)
C163 0.086(8) 0.060(8) 0.065(8) 0.003(7) 0.025(8) -0.008(7)
C164 0.101(9) 0.039(8) 0.037(7) 0.020(6) 0.029(7) -0.003(8)
C165 0.090(9) 0.058(8) 0.044(7) 0.016(7) 0.027(8) 0.010(8)
C166 0.089(8) 0.064(7) 0.047(7) 0.001(7) 0.020(7) -0.005(7)
C167 0.078(8) 0.060(8) 0.039(7) 0.000(7) 0.018(7) -0.006(7)
C168 0.059(7) 0.047(7) 0.033(7) -0.007(6) 0.040(6) -0.015(7)
Cl12 0.124(7) 0.051(3) 0.068(4) 0.023(3) 0.017(4) 0.003(4)

loop_
_atom_type_symbol
_atom_type_description
_atom_type_scat_dispersion_real
_atom_type_scat_dispersion_imag
_atom_type_scat_source
C C 0.0181 0.0091 'International Tables Vol C Tables 4.2.6.8 and 6.1.1.4'
H H 0.0000 0.0000 'International Tables Vol C Tables 4.2.6.8 and 6.1.1.4'
N N 0.0311 0.0180 'International Tables Vol C Tables 4.2.6.8 and 6.1.1.4'
Ni Ni -3.0029 0.5091 'International Tables Vol C Tables 4.2.6.8 and 6.1.1.4'
Pt Pt -4.5932 6.9264 'International Tables Vol C Tables 4.2.6.8 and 6.1.1.4'
Cl Cl 0.3639 0.7018 'International Tables Vol C Tables 4.2.6.8 and 6.1.1.4'

loop_
_geom_angle_atom_site_label_1
_geom_angle_atom_site_label_2
_geom_angle_atom_site_label_3
_geom_angle
C20 C1 N1 125.3(4)
C20 C1 C2 124.5(4)
N1 C1 C2 109.8(4)
C3 C2 C1 107.5(4)
C3 C2 H1 126.2
C1 C2 H1 126.2
C2 C3 C4 107.4(4)
C2 C3 H2 126.3
C4 C3 H2 126.3
N1 C4 C5 125.4(4)
N1 C4 C3 110.1(4)
C5 C4 C3 124.0(4)
C4 C5 C6 121.1(4)
C4 C5 C21 118.9(4)
C6 C5 C21 119.8(4)
N2 C6 C5 124.8(4)
N2 C6 C7 109.7(4)
C5 C6 C7 125.3(4)
C8 C7 C6 107.3(4)
C8 C7 H3 126.3
C6 C7 H3 126.3
C7 C8 C9 107.8(4)
C7 C8 H4 126.1
C9 C8 H4 126.1
C10 C9 N2 126.1(4)
C10 C9 C8 123.8(4)
N2 C9 C8 109.5(4)
C9 C10 C11 122.1(4)
C9 C10 C35 118.7(4)
C11 C10 C35 118.0(4)
N3 C11 C10 125.2(4)
N3 C11 C12 110.8(4)
C10 C11 C12 123.2(5)
C13 C12 C11 107.0(4)
C13 C12 H5 126.5
C11 C12 H5 126.5
C12 C13 C14 107.1(4)
C12 C13 H6 126.4
C14 C13 H6 126.4
C15 C14 N3 124.6(4)
C15 C14 C13 125.0(4)
N3 C14 C13 110.4(4)
C14 C15 C16 122.0(4)
C14 C15 C49 119.8(4)
C16 C15 C49 118.1(4)
N4 C16 C15 124.7(4)
N4 C16 C17 111.1(4)
C15 C16 C17 123.4(4)
C18 C17 C16 106.8(4)
C18 C17 H7 126.6
C16 C17 H7 126.6
C17 C18 C19 107.2(4)
C17 C18 H8 126.4
C19 C18 H8 126.4
N4 C19 C20 126.2(4)
N4 C19 C18 109.7(4)
C20 C19 C18 124.0(4)
C19 C20 C1 119.7(4)
C19 C20 Pt1 120.1(3)
C1 C20 Pt1 120.2(3)
C22 C21 C25 118.9(4)
C22 C21 C5 122.0(5)
C25 C21 C5 119.1(4)
C21 C22 C23 120.8(5)
C21 C22 H17 119.6
C23 C22 H17 119.6
C24 C23 C22 118.0(5)
C24 C23 C27 123.4(5)
C22 C23 C27 118.5(5)
C23 C24 C26 123.7(5)
C23 C24 H18 118.1
C26 C24 H18 118.1
C21 C25 C26 121.4(5)
C21 C25 H19 119.3
C26 C25 H19 119.3
C24 C26 C25 117.0(5)
C24 C26 C31 123.2(5)
C25 C26 C31 119.7(5)
C29 C27 C28 111.9(9)
C29 C27 C30 107.1(8)
C28 C27 C30 108.3(8)
C29 C27 C23 109.8(5)
C28 C27 C23 108.6(5)
C30 C27 C23 111.1(6)
C27 C28 H35 109.5
C27 C28 H36 109.5
H35 C28 H36 109.5
C27 C28 H37 109.5
H35 C28 H37 109.5
H36 C28 H37 109.5
C27 C29 H38 109.5
C27 C29 H39 109.5
H38 C29 H39 109.5
C27 C29 H40 109.5
H38 C29 H40 109.5
H39 C29 H40 109.5
C27 C30 H41 109.5
C27 C30 H42 109.5
H41 C30 H42 109.5
C27 C30 H43 109.5
H41 C30 H43 109.5
H42 C30 H43 109.5
C34 C31 C33 110.3(6)
C34 C31 C26 110.7(6)
C33 C31 C26 112.4(6)
C34 C31 C32 108.7(7)
C33 C31 C32 107.6(6)
C26 C31 C32 106.9(5)
C31 C32 H44 109.5
C31 C32 H45 109.5
H44 C32 H45 109.5
C31 C32 H46 109.5
H44 C32 H46 109.5
H45 C32 H46 109.5
C31 C33 H47 109.5
C31 C33 H48 109.5
H47 C33 H48 109.5
C31 C33 H49 109.5
H47 C33 H49 109.5
H48 C33 H49 109.5
C31 C34 H50 109.5
C31 C34 H51 109.5
H50 C34 H51 109.5
C31 C34 H52 109.5
H50 C34 H52 109.5
H51 C34 H52 109.5
C36 C35 C40 119.5(5)
C36 C35 C10 122.9(5)
C40 C35 C10 117.5(5)
C35 C36 C37 120.2(6)
C35 C36 H20 119.9
C37 C36 H20 119.9
C38 C37 C36 118.1(5)
C38 C37 C41 123.4(6)
C36 C37 C41 118.4(7)
C37 C38 C39 122.7(5)
C37 C38 H21 118.7
C39 C38 H21 118.7
C40 C39 C38 118.0(6)
C40 C39 C45 122.1(5)
C38 C39 C45 119.8(5)
C39 C40 C35 121.4(5)
C39 C40 H22 119.3
C35 C40 H22 119.3
C43 C41 C42 111.8(13)
C43 C41 C37 112.0(8)
C42 C41 C37 107.7(8)
C43 C41 C44 107.0(8)
C42 C41 C44 106.6(10)
C37 C41 C44 111.5(8)
C41 C42 H53 109.5
C41 C42 H54 109.5
H53 C42 H54 109.5
C41 C42 H55 109.5
H53 C42 H55 109.5
H54 C42 H55 109.5
C41 C43 H56 109.5
C41 C43 H57 109.5
H56 C43 H57 109.5
C41 C43 H58 109.5
H56 C43 H58 109.5
H57 C43 H58 109.5
C41 C44 H59 109.5
C41 C44 H60 109.5
H59 C44 H60 109.5
C41 C44 H61 109.5
H59 C44 H61 109.5
H60 C44 H61 109.5
C48 C45 C46 111.4(8)
C48 C45 C39 112.3(5)
C46 C45 C39 109.7(5)
C48 C45 C47 107.0(7)
C46 C45 C47 108.3(7)
C39 C45 C47 108.0(8)
C45 C46 H62 109.5
C45 C46 H63 109.5
H62 C46 H63 109.5
C45 C46 H64 109.5
H62 C46 H64 109.5
H63 C46 H64 109.5
C45 C47 H65 109.5
C45 C47 H66 109.5
H65 C47 H66 109.5
C45 C47 H67 109.5
H65 C47 H67 109.5
H66 C47 H67 109.5
C45 C48 H68 109.5
C45 C48 H69 109.5
H68 C48 H69 109.5
C45 C48 H70 109.5
H68 C48 H70 109.5
H69 C48 H70 109.5
C54 C49 C50 119.5(4)
C54 C49 C15 122.2(5)
C50 C49 C15 118.2(4)
C51 C50 C49 121.4(5)
C51 C50 H23 119.3
C49 C50 H23 119.3
C52 C51 C50 118.0(5)
C52 C51 C55 121.4(5)
C50 C51 C55 120.6(5)
C51 C52 C53 122.4(5)
C51 C52 H24 118.8
C53 C52 H24 118.8
C54 C53 C52 117.9(5)
C54 C53 C59 119.6(5)
C52 C53 C59 122.4(5)
C49 C54 C53 120.8(5)
C49 C54 H25 119.6
C53 C54 H25 119.6
C57 C55 C56 111.5(12)
C57 C55 C58 107.1(12)
C56 C55 C58 102.8(9)
C57 C55 C51 110.7(6)
C56 C55 C51 112.1(5)
C58 C55 C51 112.4(7)
C55 C56 H71 109.5
C55 C56 H72 109.5
H71 C56 H72 109.5
C55 C56 H73 109.5
H71 C56 H73 109.5
H72 C56 H73 109.5
C55 C57 H74 109.5
C55 C57 H75 109.5
H74 C57 H75 109.5
C55 C57 H76 109.5
H74 C57 H76 109.5
H75 C57 H76 109.5
C55 C58 H77 109.5
C55 C58 H78 109.5
H77 C58 H78 109.5
C55 C58 H79 109.5
H77 C58 H79 109.5
H78 C58 H79 109.5
C60 C59 C62 108.6(6)
C60 C59 C61 110.2(7)
C62 C59 C61 108.0(5)
C60 C59 C53 109.5(4)
C62 C59 C53 112.1(6)
C61 C59 C53 108.5(5)
C59 C60 H80 109.5
C59 C60 H81 109.5
H80 C60 H81 109.5
C59 C60 H82 109.5
H80 C60 H82 109.5
H81 C60 H82 109.5
C59 C61 H83 109.5
C59 C61 H84 109.5
H83 C61 H84 109.5
C59 C61 H85 109.5
H83 C61 H85 109.5
H84 C61 H85 109.5
C59 C62 H86 109.5
C59 C62 H87 109.5
H86 C62 H87 109.5
C59 C62 H88 109.5
H86 C62 H88 109.5
H87 C62 H88 109.5
C64 C63 C70 127.8(5)
C64 C63 Pt1 72.9(3)
C70 C63 Pt1 105.6(4)
C64 C63 H143 116.1
C70 C63 H143 116.1
Pt1 C63 H143 91.6
C63 C64 C65 122.9(5)
C63 C64 Pt1 72.1(3)
C65 C64 Pt1 109.8(3)
C63 C64 H144 118.5
C65 C64 H144 118.5
Pt1 C64 H144 88.1
C66 C65 C64 116.2(5)
C66 C65 H145 108.2
C64 C65 H145 108.2
C66 C65 H146 108.2
C64 C65 H146 108.2
H145 C65 H146 107.4
C67 C66 C65 115.7(4)
C67 C66 H147 108.3
C65 C66 H147 108.3
C67 C66 H148 108.3
C65 C66 H148 108.3
H147 C66 H148 107.4
C68 C67 C66 126.6(5)
C68 C67 Pt1 72.6(3)
C66 C67 Pt1 106.7(3)
C68 C67 H149 116.7
C66 C67 H149 116.7
Pt1 C67 H149 90.7
C67 C68 C69 123.3(5)
C67 C68 Pt1 72.2(3)
C69 C68 Pt1 109.9(3)
C67 C68 H150 118.3
C69 C68 H150 118.3
Pt1 C68 H150 87.9
C68 C69 C70 114.6(5)
C68 C69 H151 108.6
C70 C69 H151 108.6
C68 C69 H152 108.6
C70 C69 H152 108.6
H151 C69 H152 107.6
C63 C70 C69 116.9(5)
C63 C70 H153 108.1
C69 C70 H153 108.1
C63 C70 H154 108.1
C69 C70 H154 108.1
H153 C70 H154 107.3
N5 C71 C90 125.1(4)
N5 C71 C72 109.5(4)
C90 C71 C72 124.4(4)
C73 C72 C71 107.4(4)
C73 C72 H9 126.3
C71 C72 H9 126.3
C72 C73 C74 106.8(4)
C72 C73 H10 126.6
C74 C73 H10 126.6
N5 C74 C75 125.1(5)
N5 C74 C73 110.3(4)
C75 C74 C73 124.3(4)
C76 C75 C74 120.9(5)
C76 C75 C91 121.3(5)
C74 C75 C91 117.6(5)
C75 C76 N6 125.9(5)
C75 C76 C77 124.8(5)
N6 C76 C77 108.9(5)
C78 C77 C76 107.7(6)
C78 C77 H11 126.2
C76 C77 H11 126.2
C77 C78 C79 107.2(6)
C77 C78 H12 126.4
C79 C78 H12 126.4
N6 C79 C80 125.4(5)
N6 C79 C78 109.3(6)
C80 C79 C78 124.6(6)
C81 C80 C79 121.5(5)
C81 C80 C105 118.2(6)
C79 C80 C105 119.0(6)
C80 C81 N7 126.1(5)
C80 C81 C82 124.9(6)
N7 C81 C82 108.5(6)
C83 C82 C81 108.8(5)
C83 C82 H13 125.6
C81 C82 H13 125.6
C82 C83 C84 106.9(5)
C82 C83 H14 126.6
C84 C83 H14 126.6
C85 C84 N7 125.1(4)
C85 C84 C83 125.2(5)
N7 C84 C83 109.7(5)
C84 C85 C86 121.5(5)
C84 C85 C119 119.8(4)
C86 C85 C119 118.6(5)
N8 C86 C85 125.0(5)
N8 C86 C87 110.6(4)
C85 C86 C87 123.2(4)
C88 C87 C86 106.7(4)
C88 C87 H15 126.7
C86 C87 H15 126.7
C87 C88 C89 107.1(4)
C87 C88 H16 126.4
C89 C88 H16 126.4
N8 C89 C90 125.7(4)
N8 C89 C88 110.1(4)
C90 C89 C88 124.0(4)
C89 C90 C71 119.5(4)
C89 C90 Pt1 120.8(3)
C71 C90 Pt1 119.7(3)
C96 C91 C92 119.8(5)
C96 C91 C75 119.7(5)
C92 C91 C75 120.5(5)
C91 C92 C93 120.2(5)
C91 C92 H26 119.9
C93 C92 H26 119.9
C92 C93 C94 118.5(5)
C92 C93 C97 120.8(6)
C94 C93 C97 120.7(5)
C95 C94 C93 122.0(5)
C95 C94 H27 119.0
C93 C94 H27 119.0
C94 C95 C96 118.2(5)
C94 C95 C101 121.4(5)
C96 C95 C101 120.4(5)
C91 C96 C95 121.3(5)
C91 C96 H28 119.3
C95 C96 H28 119.3
C100 C97 C99 118.3(11)
C100 C97 C93 114.3(7)
C99 C97 C93 112.9(7)
C100 C97 C98 106.9(11)
C99 C97 C98 96.3(9)
C93 C97 C98 105.3(7)
C97 C98 H89 109.5
C97 C98 H90 109.5
H89 C98 H90 109.5
C97 C98 H91 109.5
H89 C98 H91 109.5
H90 C98 H91 109.5
C97 C99 H92 109.5
C97 C99 H93 109.5
H92 C99 H93 109.5
C97 C99 H94 109.5
H92 C99 H94 109.5
H93 C99 H94 109.5
C97 C100 H95 109.5
C97 C100 H96 109.5
H95 C100 H96 109.5
C97 C100 H97 109.5
H95 C100 H97 109.5
H96 C100 H97 109.5
C102 C101 C95 113.0(5)
C102 C101 C103 110.0(6)
C95 C101 C103 109.1(5)
C102 C101 C104 107.2(5)
C95 C101 C104 109.4(5)
C103 C101 C104 108.1(5)
C101 C102 H98 109.5
C101 C102 H99 109.5
H98 C102 H99 109.5
C101 C102 H100 109.5
H98 C102 H100 109.5
H99 C102 H100 109.5
C101 C103 H101 109.5
C101 C103 H102 109.5
H101 C103 H102 109.5
C101 C103 H103 109.5
H101 C103 H103 109.5
H102 C103 H103 109.5
C101 C104 H104 109.5
C101 C104 H105 109.5
H104 C104 H105 109.5
C101 C104 H106 109.5
H104 C104 H106 109.5
H105 C104 H106 109.5
C106 C105 C110 119.3(6)
C106 C105 C80 122.0(6)
C110 C105 C80 118.5(6)
C105 C106 C107 121.8(6)
C105 C106 H29 119.1
C107 C106 H29 119.1
C106 C107 C108 116.2(7)
C106 C107 C111 123.0(7)
C108 C107 C111 119.4(6)
C109 C108 C107 123.6(7)
C109 C108 H30 118.2
C107 C108 H30 118.2
C110 C109 C108 116.5(7)
C110 C109 C115 122.8(7)
C108 C109 C115 120.7(7)
C109 C110 C105 122.5(6)
C109 C110 H31 118.8
C105 C110 H31 118.8
C113 C111 C107 112.0(8)
C113 C111 C114 111.5(10)
C107 C111 C114 110.7(7)
C113 C111 C112 113.4(11)
C107 C111 C112 104.4(10)
C114 C111 C112 104.3(8)
C111 C112 H107 109.5
C111 C112 H108 109.5
H107 C112 H108 109.5
C111 C112 H109 109.5
H107 C112 H109 109.5
H108 C112 H109 109.5
C111 C113 H110 109.5
C111 C113 H111 109.5
H110 C113 H111 109.5
C111 C113 H112 109.5
H110 C113 H112 109.5
H111 C113 H112 109.5
C111 C114 H113 109.5
C111 C114 H114 109.5
H113 C114 H114 109.5
C111 C114 H115 109.5
H113 C114 H115 109.5
H114 C114 H115 109.5
C116 C115 C118 122.9(9)
C116 C115 C109 112.5(8)
C118 C115 C109 114.2(7)
C116 C115 C117 102.7(9)
C118 C115 C117 96.3(9)
C109 C115 C117 103.8(8)
C115 C116 H116 109.5
C115 C116 H117 109.5
H116 C116 H117 109.5
C115 C116 H118 109.5
H116 C116 H118 109.5
H117 C116 H118 109.5
C115 C117 H119 109.5
C115 C117 H120 109.5
H119 C117 H120 109.5
C115 C117 H121 109.5
H119 C117 H121 109.5
H120 C117 H121 109.5
C115 C118 H122 109.5
C115 C118 H123 109.5
H122 C118 H123 109.5
C115 C118 H124 109.5
H122 C118 H124 109.5
H123 C118 H124 109.5
C124 C119 C120 119.6(5)
C124 C119 C85 120.2(4)
C120 C119 C85 120.2(5)
C121 C120 C119 120.2(5)
C121 C120 H32 119.9
C119 C120 H32 119.9
C122 C121 C120 118.7(5)
C122 C121 C125 122.1(5)
C120 C121 C125 119.1(5)
C121 C122 C123 121.9(5)
C121 C122 H33 119.1
C123 C122 H33 119.1
C124 C123 C122 118.0(5)
C124 C123 C129 123.1(5)
C122 C123 C129 118.9(5)
C119 C124 C123 121.6(5)
C119 C124 H34 119.2
C123 C124 H34 119.2
C128 C125 C126 108.3(5)
C128 C125 C127 109.3(5)
C126 C125 C127 108.5(5)
C128 C125 C121 112.5(5)
C126 C125 C121 108.4(5)
C127 C125 C121 109.8(4)
C125 C126 H125 109.5
C125 C126 H126 109.5
H125 C126 H126 109.5
C125 C126 H127 109.5
H125 C126 H127 109.5
H126 C126 H127 109.5
C125 C127 H128 109.5
C125 C127 H129 109.5
H128 C127 H129 109.5
C125 C127 H130 109.5
H128 C127 H130 109.5
H129 C127 H130 109.5
C125 C128 H131 109.5
C125 C128 H132 109.5
H131 C128 H132 109.5
C125 C128 H133 109.5
H131 C128 H133 109.5
H132 C128 H133 109.5
C132 C129 C131 108.7(5)
C132 C129 C123 112.7(5)
C131 C129 C123 109.2(5)
C132 C129 C130 109.1(6)
C131 C129 C130 107.1(6)
C123 C129 C130 109.9(5)
C129 C130 H134 109.5
C129 C130 H135 109.5
H134 C130 H135 109.5
C129 C130 H136 109.5
H134 C130 H136 109.5
H135 C130 H136 109.5
C129 C131 H137 109.5
C129 C131 H138 109.5
H137 C131 H138 109.5
C129 C131 H139 109.5
H137 C131 H139 109.5
H138 C131 H139 109.5
C129 C132 H140 109.5
C129 C132 H141 109.5
H140 C132 H141 109.5
C129 C132 H142 109.5
H140 C132 H142 109.5
H141 C132 H142 109.5
C138 C133 C134 118.2(6)
C138 C133 Cl2 123.4(6)
C134 C133 Cl2 118.4(6)
C135 C134 C133 119.2(6)
C135 C134 H155 120.4
C133 C134 H155 120.4
C136 C135 C134 119.8(6)
C136 C135 H156 120.1
C134 C135 H156 120.1
C137 C136 C135 119.5(7)
C137 C136 H157 120.3
C135 C136 H157 120.3
C138 C137 C136 121.9(7)
C138 C137 H158 119.1
C136 C137 H158 119.1
C137 C138 C133 121.4(7)
C137 C138 Cl1 119.2(7)
C133 C138 Cl1 119.4(7)
C144 C139 C140 120.4(7)
C144 C139 Cl3 121.3(6)
C140 C139 Cl3 118.3(6)
C141 C140 C139 119.8(7)
C141 C140 H159 120.1
C139 C140 H159 120.1
C140 C141 C142 120.4(6)
C140 C141 H160 119.8
C142 C141 H160 119.8
C141 C142 C143 119.5(6)
C141 C142 H161 120.2
C143 C142 H161 120.2
C144 C143 C142 119.8(6)
C144 C143 H162 120.1
C142 C143 H162 120.1
C139 C144 C143 120.0(6)
C139 C144 Cl4 122.1(6)
C143 C144 Cl4 118.0(5)
C156 C151 C152 121.9(10)
C156 C151 Cl7 119.5(8)
C152 C151 Cl7 118.6(8)
C153 C152 C151 120.3(9)
C153 C152 Cl8 117.6(7)
C151 C152 Cl8 122.1(7)
C152 C153 C154 117.1(8)
C152 C153 H167 121.4
C154 C153 H167 121.4
C155 C154 C153 125.3(10)
C155 C154 H168 117.4
C153 C154 H168 117.4
C154 C155 C156 118.2(10)
C154 C155 H169 120.9
C156 C155 H169 120.9
C151 C156 C155 117.0(10)
C151 C156 H170 121.5
C155 C156 H170 121.5
C158 C157 C162 121.4(5)
C158 C157 Cl9 120.0(4)
C162 C157 Cl9 118.6(4)
C157 C158 C159 119.8(5)
C157 C158 Cl10 121.3(4)
C159 C158 Cl10 118.9(4)
C160 C159 C158 121.5(6)
C160 C159 H171 119.3
C158 C159 H171 119.3
C159 C160 C161 118.6(5)
C159 C160 H172 120.7
C161 C160 H172 120.7
C162 C161 C160 121.8(6)
C162 C161 H173 119.1
C160 C161 H173 119.1
C161 C162 C157 116.9(6)
C161 C162 H174 121.6
C157 C162 H174 121.6
C4 N1 C1 105.0(4)
C4 N1 Ni1 128.0(3)
C1 N1 Ni1 126.9(3)
C6 N2 C9 105.5(4)
C6 N2 Ni1 127.7(3)
C9 N2 Ni1 126.7(3)
C11 N3 C14 104.6(4)
C11 N3 Ni1 127.4(3)
C14 N3 Ni1 128.0(3)
C16 N4 C19 105.1(4)
C16 N4 Ni1 127.6(3)
C19 N4 Ni1 127.3(3)
C71 N5 C74 105.7(4)
C71 N5 Ni2 127.5(3)
C74 N5 Ni2 126.7(3)
C79 N6 C76 106.8(5)
C79 N6 Ni2 127.5(4)
C76 N6 Ni2 125.4(4)
C81 N7 C84 105.9(4)
C81 N7 Ni2 126.9(4)
C84 N7 Ni2 127.2(4)
C89 N8 C86 105.3(4)
C89 N8 Ni2 128.1(3)
C86 N8 Ni2 126.6(3)
N1 Ni1 N4 89.80(16)
N1 Ni1 N3 177.95(17)
N4 Ni1 N3 89.66(16)
N1 Ni1 N2 89.81(16)
N4 Ni1 N2 177.87(17)
N3 Ni1 N2 90.80(16)
N5 Ni2 N8 88.94(16)
N5 Ni2 N6 90.62(18)
N8 Ni2 N6 177.27(18)
N5 Ni2 N7 177.28(18)
N8 Ni2 N7 90.23(18)
N6 Ni2 N7 90.32(19)
C20 Pt1 C90 84.00(18)
C20 Pt1 C63 93.87(19)
C90 Pt1 C63 163.43(18)
C20 Pt1 C67 163.07(18)
C90 Pt1 C67 92.90(18)
C63 Pt1 C67 93.68(19)
C20 Pt1 C64 97.33(18)
C90 Pt1 C64 161.53(18)
C63 Pt1 C64 35.04(19)
C67 Pt1 C64 80.46(19)
C20 Pt1 C68 161.69(18)
C90 Pt1 C68 96.54(19)
C63 Pt1 C68 80.38(19)
C67 Pt1 C68 35.16(18)
C64 Pt1 C68 87.94(19)
C146 C145 C150 120.0
C146 C145 Cl6 121.8(5)
C150 C145 Cl6 118.2(5)
C145 C146 C147 120.0
C145 C146 H175 120.0
C147 C146 H175 120.0
C148 C147 C146 120.0
C148 C147 H176 120.0
C146 C147 H176 120.0
C149 C148 C147 120.0
C149 C148 H177 120.0
C147 C148 H177 120.0
C148 C149 C150 120.0
C148 C149 H178 120.0
C150 C149 H178 120.0
C149 C150 C145 120.0
C149 C150 Cl5 115.2(6)
C145 C150 Cl5 124.8(6)
C164 C163 C168 120.0
C164 C163 H179 120.0
C168 C163 H179 120.0
C163 C164 C165 120.0
C163 C164 H180 120.0
C165 C164 H180 120.0
C166 C165 C164 120.0
C166 C165 Cl12 107.2(12)
C164 C165 Cl12 131.5(12)
C167 C166 C165 120.0
C167 C166 Cl11 107.2(12)
C165 C166 Cl11 132.6(12)
C166 C167 C168 120.0
C166 C167 H181 120.0
C168 C167 H181 120.0
C167 C168 C163 120.0
C167 C168 H182 120.0
C163 C168 H182 120.0

loop_
_geom_bond_atom_site_label_1
_geom_bond_atom_site_label_2
_geom_bond_distance
C1 C20 1.398(6)
C1 N1 1.402(6)
C1 C2 1.420(7)
C2 C3 1.355(6)
C2 H1 0.9500
C3 C4 1.426(7)
C3 H2 0.9500
C4 N1 1.386(6)
C4 C5 1.393(6)
C5 C6 1.394(7)
C5 C21 1.492(6)
C6 N2 1.386(6)
C6 C7 1.438(6)
C7 C8 1.341(8)
C7 H3 0.9500
C8 C9 1.435(6)
C8 H4 0.9500
C9 C10 1.376(7)
C9 N2 1.389(6)
C10 C11 1.389(6)
C10 C35 1.502(7)
C11 N3 1.379(6)
C11 C12 1.430(7)
C12 C13 1.350(7)
C12 H5 0.9500
C13 C14 1.430(7)
C13 H6 0.9500
C14 C15 1.385(6)
C14 N3 1.390(6)
C15 C16 1.397(7)
C15 C49 1.503(6)
C16 N4 1.381(6)
C16 C17 1.420(6)
C17 C18 1.357(7)
C17 H7 0.9500
C18 C19 1.441(6)
C18 H8 0.9500
C19 N4 1.382(6)
C19 C20 1.392(6)
C20 Pt1 2.043(5)
C21 C22 1.394(7)
C21 C25 1.399(8)
C22 C23 1.404(7)
C22 H17 0.9500
C23 C24 1.371(9)
C23 C27 1.550(7)
C24 C26 1.390(8)
C24 H18 0.9500
C25 C26 1.401(7)
C25 H19 0.9500
C26 C31 1.524(9)
C27 C29 1.486(11)
C27 C28 1.492(11)
C27 C30 1.530(11)
C28 H35 0.9800
C28 H36 0.9800
C28 H37 0.9800
C29 H38 0.9800
C29 H39 0.9800
C29 H40 0.9800
C30 H41 0.9800
C30 H42 0.9800
C30 H43 0.9800
C31 C34 1.520(10)
C31 C33 1.523(9)
C31 C32 1.565(11)
C32 H44 0.9800
C32 H45 0.9800
C32 H46 0.9800
C33 H47 0.9800
C33 H48 0.9800
C33 H49 0.9800
C34 H50 0.9800
C34 H51 0.9800
C34 H52 0.9800
C35 C36 1.388(8)
C35 C40 1.393(8)
C36 C37 1.414(8)
C36 H20 0.9500
C37 C38 1.378(10)
C37 C41 1.519(10)
C38 C39 1.392(9)
C38 H21 0.9500
C39 C40 1.382(7)
C39 C45 1.536(9)
C40 H22 0.9500
C41 C43 1.506(18)
C41 C42 1.509(12)
C41 C44 1.548(13)
C42 H53 0.9800
C42 H54 0.9800
C42 H55 0.9800
C43 H56 0.9800
C43 H57 0.9800
C43 H58 0.9800
C44 H59 0.9800
C44 H60 0.9800
C44 H61 0.9800
C45 C48 1.488(11)
C45 C46 1.505(11)
C45 C47 1.549(12)
C46 H62 0.9800
C46 H63 0.9800
C46 H64 0.9800
C47 H65 0.9800
C47 H66 0.9800
C47 H67 0.9800
C48 H68 0.9800
C48 H69 0.9800
C48 H70 0.9800
C49 C54 1.381(7)
C49 C50 1.392(7)
C50 C51 1.388(7)
C50 H23 0.9500
C51 C52 1.382(8)
C51 C55 1.535(8)
C52 C53 1.399(8)
C52 H24 0.9500
C53 C54 1.400(7)
C53 C59 1.537(8)
C54 H25 0.9500
C55 C57 1.425(14)
C55 C56 1.437(12)
C55 C58 1.456(11)
C56 H71 0.9800
C56 H72 0.9800
C56 H73 0.9800
C57 H74 0.9800
C57 H75 0.9800
C57 H76 0.9800
C58 H77 0.9800
C58 H78 0.9800
C58 H79 0.9800
C59 C60 1.521(9)
C59 C62 1.529(10)
C59 C61 1.531(10)
C60 H80 0.9800
C60 H81 0.9800
C60 H82 0.9800
C61 H83 0.9800
C61 H84 0.9800
C61 H85 0.9800
C62 H86 0.9800
C62 H87 0.9800
C62 H88 0.9800
C63 C64 1.364(7)
C63 C70 1.488(8)
C63 Pt1 2.260(5)
C63 H143 0.9500
C64 C65 1.514(7)
C64 Pt1 2.270(5)
C64 H144 0.9500
C65 C66 1.513(8)
C65 H145 0.9900
C65 H146 0.9900
C66 C67 1.505(7)
C66 H147 0.9900
C66 H148 0.9900
C67 C68 1.373(7)
C67 Pt1 2.270(5)
C67 H149 0.9500
C68 C69 1.507(8)
C68 Pt1 2.275(5)
C68 H150 0.9500
C69 C70 1.515(8)
C69 H151 0.9900
C69 H152 0.9900
C70 H153 0.9900
C70 H154 0.9900
C71 N5 1.380(6)
C71 C90 1.396(6)
C71 C72 1.433(6)
C72 C73 1.361(7)
C72 H9 0.9500
C73 C74 1.423(7)
C73 H10 0.9500
C74 N5 1.383(6)
C74 C75 1.392(7)
C75 C76 1.373(8)
C75 C91 1.504(7)
C76 N6 1.384(7)
C76 C77 1.434(8)
C77 C78 1.345(10)
C77 H11 0.9500
C78 C79 1.442(9)
C78 H12 0.9500
C79 N6 1.366(7)
C79 C80 1.407(9)
C80 C81 1.361(9)
C80 C105 1.501(9)
C81 N7 1.379(7)
C81 C82 1.445(9)
C82 C83 1.324(10)
C82 H13 0.9500
C83 C84 1.440(7)
C83 H14 0.9500
C84 C85 1.374(8)
C84 N7 1.388(7)
C85 C86 1.395(7)
C85 C119 1.494(7)
C86 N8 1.383(6)
C86 C87 1.424(7)
C87 C88 1.359(7)
C87 H15 0.9500
C88 C89 1.434(6)
C88 H16 0.9500
C89 N8 1.375(6)
C89 C90 1.395(6)
C90 Pt1 2.050(5)
C91 C96 1.380(8)
C91 C92 1.390(8)
C92 C93 1.398(8)
C92 H26 0.9500
C93 C94 1.401(8)
C93 C97 1.532(8)
C94 C95 1.377(8)
C94 H27 0.9500
C95 C96 1.397(7)
C95 C101 1.534(8)
C96 H28 0.9500
C97 C100 1.375(14)
C97 C99 1.448(13)
C97 C98 1.675(16)
C98 H89 0.9800
C98 H90 0.9800
C98 H91 0.9800
C99 H92 0.9800
C99 H93 0.9800
C99 H94 0.9800
C100 H95 0.9800
C100 H96 0.9800
C100 H97 0.9800
C101 C102 1.523(9)
C101 C103 1.537(10)
C101 C104 1.545(8)
C102 H98 0.9800
C102 H99 0.9800
C102 H100 0.9800
C103 H101 0.9800
C103 H102 0.9800
C103 H103 0.9800
C104 H104 0.9800
C104 H105 0.9800
C104 H106 0.9800
C105 C106 1.391(9)
C105 C110 1.426(10)
C106 C107 1.399(9)
C106 H29 0.9500
C107 C108 1.444(11)
C107 C111 1.538(11)
C108 C109 1.416(10)
C108 H30 0.9500
C109 C110 1.375(10)
C109 C115 1.513(11)
C110 H31 0.9500
C111 C113 1.477(17)
C111 C114 1.539(10)
C111 C112 1.574(17)
C112 H107 0.9800
C112 H108 0.9800
C112 H109 0.9800
C113 H110 0.9800
C113 H111 0.9800
C113 H112 0.9800
C114 H113 0.9800
C114 H114 0.9800
C114 H115 0.9800
C115 C116 1.445(13)
C115 C118 1.473(13)
C115 C117 1.697(14)
C116 H116 0.9800
C116 H117 0.9800
C116 H118 0.9800
C117 H119 0.9800
C117 H120 0.9800
C117 H121 0.9800
C118 H122 0.9800
C118 H123 0.9800
C118 H124 0.9800
C119 C124 1.380(8)
C119 C120 1.403(7)
C120 C121 1.396(7)
C120 H32 0.9500
C121 C122 1.387(8)
C121 C125 1.542(7)
C122 C123 1.404(7)
C122 H33 0.9500
C123 C124 1.386(8)
C123 C129 1.537(8)
C124 H34 0.9500
C125 C128 1.515(8)
C125 C126 1.527(9)
C125 C127 1.527(8)
C126 H125 0.9800
C126 H126 0.9800
C126 H127 0.9800
C127 H128 0.9800
C127 H129 0.9800
C127 H130 0.9800
C128 H131 0.9800
C128 H132 0.9800
C128 H133 0.9800
C129 C132 1.512(8)
C129 C131 1.522(8)
C129 C130 1.570(10)
C130 H134 0.9800
C130 H135 0.9800
C130 H136 0.9800
C131 H137 0.9800
C131 H138 0.9800
C131 H139 0.9800
C132 H140 0.9800
C132 H141 0.9800
C132 H142 0.9800
C133 C138 1.346(12)
C133 C134 1.411(11)
C133 Cl2 1.731(7)
C134 C135 1.372(10)
C134 H155 0.9500
C135 C136 1.358(9)
C135 H156 0.9500
C136 C137 1.349(11)
C136 H157 0.9500
C137 C138 1.324(12)
C137 H158 0.9500
C138 Cl1 1.735(7)
C139 C144 1.359(11)
C139 C140 1.384(10)
C139 Cl3 1.719(7)
C140 C141 1.369(10)
C140 H159 0.9500
C141 C142 1.370(9)
C141 H160 0.9500
C142 C143 1.391(8)
C142 H161 0.9500
C143 C144 1.381(9)
C143 H162 0.9500
C144 Cl4 1.735(6)
C151 C156 1.345(15)
C151 C152 1.385(12)
C151 Cl7 1.747(10)
C152 C153 1.354(12)
C152 Cl8 1.710(9)
C153 C154 1.500(13)
C153 H167 0.9500
C154 C155 1.165(13)
C154 H168 0.9500
C155 C156 1.574(17)
C155 H169 0.9500
C156 H170 0.9500
C157 C158 1.373(8)
C157 C162 1.403(8)
C157 Cl9 1.741(5)
C158 C159 1.388(8)
C158 Cl10 1.746(5)
C159 C160 1.330(8)
C159 H171 0.9500
C160 C161 1.431(10)
C160 H172 0.9500
C161 C162 1.376(9)
C161 H173 0.9500
C162 H174 0.9500
N1 Ni1 1.915(4)
N2 Ni1 1.930(4)
N3 Ni1 1.927(4)
N4 Ni1 1.924(4)
N5 Ni2 1.908(4)
N6 Ni2 1.922(4)
N7 Ni2 1.926(4)
N8 Ni2 1.913(4)
Cl5 C150 1.722(6)
C145 C146 1.3900
C145 C150 1.3900
C145 Cl6 1.689(7)
C146 C147 1.3900
C146 H175 0.9500
C147 C148 1.3900
C147 H176 0.9500
C148 C149 1.3900
C148 H177 0.9500
C149 C150 1.3900
C149 H178 0.9500
Cl11 C166 1.842(16)
C163 C164 1.3900
C163 C168 1.3900
C163 H179 0.9500
C164 C165 1.3900
C164 H180 0.9500
C165 C166 1.3900
C165 Cl12 1.770(14)
C166 C167 1.3900
C167 C168 1.3900
C167 H181 0.9500
C168 H182 0.9500

loop_
_geom_torsion_atom_site_label_1
_geom_torsion_atom_site_label_2
_geom_torsion_atom_site_label_3
_geom_torsion_atom_site_label_4
_geom_torsion
C20 C1 C2 C3 -170.2(5)
N1 C1 C2 C3 3.5(6)
C1 C2 C3 C4 -3.6(6)
C2 C3 C4 N1 2.5(6)
C2 C3 C4 C5 -170.8(5)
N1 C4 C5 C6 -10.8(7)
C3 C4 C5 C6 161.5(5)
N1 C4 C5 C21 174.0(4)
C3 C4 C5 C21 -13.7(7)
C4 C5 C6 N2 6.0(7)
C21 C5 C6 N2 -178.8(4)
C4 C5 C6 C7 -168.2(5)
C21 C5 C6 C7 6.9(7)
N2 C6 C7 C8 -3.6(6)
C5 C6 C7 C8 171.3(5)
C6 C7 C8 C9 3.1(6)
C7 C8 C9 C10 169.9(5)
C7 C8 C9 N2 -1.6(6)
N2 C9 C10 C11 5.9(8)
C8 C9 C10 C11 -164.2(5)
N2 C9 C10 C35 172.9(5)
C8 C9 C10 C35 2.8(8)
C9 C10 C11 N3 -3.0(8)
C35 C10 C11 N3 -170.1(4)
C9 C10 C11 C12 165.9(5)
C35 C10 C11 C12 -1.2(7)
N3 C11 C12 C13 3.3(6)
C10 C11 C12 C13 -167.1(5)
C11 C12 C13 C14 -2.5(6)
C12 C13 C14 C15 -176.6(5)
C12 C13 C14 N3 1.1(6)
N3 C14 C15 C16 -9.5(7)
C13 C14 C15 C16 167.8(5)
N3 C14 C15 C49 174.5(4)
C13 C14 C15 C49 -8.2(7)
C14 C15 C16 N4 5.2(7)
C49 C15 C16 N4 -178.8(4)
C14 C15 C16 C17 -163.4(5)
C49 C15 C16 C17 12.6(7)
N4 C16 C17 C18 -3.5(6)
C15 C16 C17 C18 166.5(5)
C16 C17 C18 C19 2.9(6)
C17 C18 C19 N4 -1.5(6)
C17 C18 C19 C20 174.9(5)
N4 C19 C20 C1 14.2(8)
C18 C19 C20 C1 -161.7(5)
N4 C19 C20 Pt1 -165.9(4)
C18 C19 C20 Pt1 18.3(7)
N1 C1 C20 C19 -9.0(7)
C2 C1 C20 C19 163.7(5)
N1 C1 C20 Pt1 171.1(3)
C2 C1 C20 Pt1 -16.3(7)
C4 C5 C21 C22 123.4(5)
C6 C5 C21 C22 -51.8(7)
C4 C5 C21 C25 -56.4(6)
C6 C5 C21 C25 128.3(5)
C25 C21 C22 C23 -3.3(7)
C5 C21 C22 C23 176.9(5)
C21 C22 C23 C24 2.5(8)
C21 C22 C23 C27 -175.9(5)
C22 C23 C24 C26 0.0(9)
C27 C23 C24 C26 178.4(5)
C22 C21 C25 C26 1.6(8)
C5 C21 C25 C26 -178.6(5)
C23 C24 C26 C25 -1.6(9)
C23 C24 C26 C31 176.2(6)
C21 C25 C26 C24 0.8(8)
C21 C25 C26 C31 -177.1(5)
C24 C23 C27 C29 125.9(8)
C22 C23 C27 C29 -55.8(9)
C24 C23 C27 C28 -111.5(9)
C22 C23 C27 C28 66.8(9)
C24 C23 C27 C30 7.6(10)
C22 C23 C27 C30 -174.1(7)
C24 C26 C31 C34 137.9(7)
C25 C26 C31 C34 -44.3(9)
C24 C26 C31 C33 13.9(9)
C25 C26 C31 C33 -168.2(6)
C24 C26 C31 C32 -103.9(7)
C25 C26 C31 C32 73.9(7)
C9 C10 C35 C36 107.3(6)
C11 C10 C35 C36 -85.1(6)
C9 C10 C35 C40 -73.9(6)
C11 C10 C35 C40 93.6(6)
C40 C35 C36 C37 -1.6(8)
C10 C35 C36 C37 177.2(5)
C35 C36 C37 C38 1.5(9)
C35 C36 C37 C41 179.4(6)
C36 C37 C38 C39 -0.6(9)
C41 C37 C38 C39 -178.3(7)
C37 C38 C39 C40 -0.4(8)
C37 C38 C39 C45 -179.0(6)
C38 C39 C40 C35 0.4(8)
C45 C39 C40 C35 179.0(5)
C36 C35 C40 C39 0.6(8)
C10 C35 C40 C39 -178.2(5)
C38 C37 C41 C43 119.2(10)
C36 C37 C41 C43 -58.6(9)
C38 C37 C41 C42 -117.5(12)
C36 C37 C41 C42 64.8(14)
C38 C37 C41 C44 -0.8(11)
C36 C37 C41 C44 -178.5(7)
C40 C39 C45 C48 -1.6(10)
C38 C39 C45 C48 177.0(7)
C40 C39 C45 C46 122.8(7)
C38 C39 C45 C46 -58.6(8)
C40 C39 C45 C47 -119.4(7)
C38 C39 C45 C47 59.2(8)
C14 C15 C49 C54 63.0(6)
C16 C15 C49 C54 -113.1(5)
C14 C15 C49 C50 -120.6(5)
C16 C15 C49 C50 63.3(6)
C54 C49 C50 C51 -0.9(7)
C15 C49 C50 C51 -177.4(4)
C49 C50 C51 C52 -1.0(7)
C49 C50 C51 C55 179.5(5)
C50 C51 C52 C53 0.8(8)
C55 C51 C52 C53 -179.7(5)
C51 C52 C53 C54 1.2(8)
C51 C52 C53 C59 176.9(5)
C50 C49 C54 C53 3.1(7)
C15 C49 C54 C53 179.5(4)
C52 C53 C54 C49 -3.2(7)
C59 C53 C54 C49 -179.1(5)
C52 C51 C55 C57 -89.0(13)
C50 C51 C55 C57 90.5(13)
C52 C51 C55 C56 145.8(9)
C50 C51 C55 C56 -34.7(10)
C52 C51 C55 C58 30.7(11)
C50 C51 C55 C58 -149.8(9)
C54 C53 C59 C60 -51.0(8)
C52 C53 C59 C60 133.4(6)
C54 C53 C59 C62 -171.5(5)
C52 C53 C59 C62 12.8(8)
C54 C53 C59 C61 69.3(7)
C52 C53 C59 C61 -106.3(7)
C70 C63 C64 C65 5.6(9)
Pt1 C63 C64 C65 102.4(5)
C70 C63 C64 Pt1 -96.8(6)
C63 C64 C65 C66 -89.7(7)
Pt1 C64 C65 C66 -8.7(6)
C64 C65 C66 C67 32.0(7)
C65 C66 C67 C68 43.6(8)
C65 C66 C67 Pt1 -36.9(6)
C66 C67 C68 C69 4.3(8)
Pt1 C67 C68 C69 102.6(5)
C66 C67 C68 Pt1 -98.3(5)
C67 C68 C69 C70 -90.5(7)
Pt1 C68 C69 C70 -9.2(6)
C64 C63 C70 C69 40.4(8)
Pt1 C63 C70 C69 -39.8(6)
C68 C69 C70 C63 34.5(8)
N5 C71 C72 C73 4.7(6)
C90 C71 C72 C73 -164.3(5)
C71 C72 C73 C74 -4.0(6)
C72 C73 C74 N5 2.1(6)
C72 C73 C74 C75 -171.7(5)
N5 C74 C75 C76 -15.5(8)
C73 C74 C75 C76 157.3(5)
N5 C74 C75 C91 169.3(5)
C73 C74 C75 C91 -17.9(7)
C74 C75 C76 N6 10.2(9)
C91 C75 C76 N6 -174.8(5)
C74 C75 C76 C77 -161.4(6)
C91 C75 C76 C77 13.7(9)
C75 C76 C77 C78 170.9(6)
N6 C76 C77 C78 -1.9(8)
C76 C77 C78 C79 2.9(9)
C77 C78 C79 N6 -3.0(9)
C77 C78 C79 C80 167.8(7)
N6 C79 C80 C81 5.4(10)
C78 C79 C80 C81 -163.8(7)
N6 C79 C80 C105 172.0(6)
C78 C79 C80 C105 2.7(10)
C79 C80 C81 N7 -2.2(10)
C105 C80 C81 N7 -168.9(6)
C79 C80 C81 C82 168.9(6)
C105 C80 C81 C82 2.2(10)
C80 C81 C82 C83 -168.2(6)
N7 C81 C82 C83 4.2(7)
C81 C82 C83 C84 -3.0(7)
C82 C83 C84 C85 -178.6(5)
C82 C83 C84 N7 0.9(7)
N7 C84 C85 C86 -13.8(8)
C83 C84 C85 C86 165.6(5)
N7 C84 C85 C119 170.0(5)
C83 C84 C85 C119 -10.6(8)
C84 C85 C86 N8 4.2(8)
C119 C85 C86 N8 -179.6(4)
C84 C85 C86 C87 -161.7(5)
C119 C85 C86 C87 14.6(7)
N8 C86 C87 C88 -4.4(6)
C85 C86 C87 C88 163.2(5)
C86 C87 C88 C89 3.7(5)
C87 C88 C89 N8 -1.9(5)
C87 C88 C89 C90 172.8(4)
N8 C89 C90 C71 12.4(7)
C88 C89 C90 C71 -161.5(4)
N8 C89 C90 Pt1 -169.7(3)
C88 C89 C90 Pt1 16.3(6)
N5 C71 C90 C89 -5.4(7)
C72 C71 C90 C89 162.0(4)
N5 C71 C90 Pt1 176.8(3)
C72 C71 C90 Pt1 -15.9(6)
C76 C75 C91 C96 94.0(7)
C74 C75 C91 C96 -90.9(6)
C76 C75 C91 C92 -88.3(7)
C74 C75 C91 C92 86.9(7)
C96 C91 C92 C93 1.4(10)
C75 C91 C92 C93 -176.4(6)
C91 C92 C93 C94 -2.0(11)
C91 C92 C93 C97 179.4(7)
C92 C93 C94 C95 1.9(11)
C97 C93 C94 C95 -179.5(7)
C93 C94 C95 C96 -1.2(9)
C93 C94 C95 C101 178.8(6)
C92 C91 C96 C95 -0.7(9)
C75 C91 C96 C95 177.2(5)
C94 C95 C96 C91 0.6(8)
C101 C95 C96 C91 -179.5(5)
C92 C93 C97 C100 -0.8(16)
C94 C93 C97 C100 -179.4(12)
C92 C93 C97 C99 -139.9(10)
C94 C93 C97 C99 41.5(13)
C92 C93 C97 C98 116.2(9)
C94 C93 C97 C98 -62.4(10)
C94 C95 C101 C102 -7.3(9)
C96 C95 C101 C102 172.7(6)
C94 C95 C101 C103 115.3(7)
C96 C95 C101 C103 -64.7(7)
C94 C95 C101 C104 -126.6(6)
C96 C95 C101 C104 53.4(7)
C81 C80 C105 C106 -110.7(8)
C79 C80 C105 C106 82.2(9)
C81 C80 C105 C110 63.5(9)
C79 C80 C105 C110 -103.5(8)
C110 C105 C106 C107 6.2(11)
C80 C105 C106 C107 -179.6(7)
C105 C106 C107 C108 -4.8(12)
C105 C106 C107 C111 -171.2(8)
C106 C107 C108 C109 1.5(14)
C111 C107 C108 C109 168.5(9)
C107 C108 C109 C110 0.3(14)
C107 C108 C109 C115 178.4(9)
C108 C109 C110 C105 1.1(13)
C115 C109 C110 C105 -177.0(8)
C106 C105 C110 C109 -4.3(12)
C80 C105 C110 C109 -178.7(7)
C106 C107 C111 C113 103.8(11)
C108 C107 C111 C113 -62.2(13)
C106 C107 C111 C114 -21.4(14)
C108 C107 C111 C114 172.6(9)
C106 C107 C111 C112 -133.1(10)
C108 C107 C111 C112 60.9(12)
C110 C109 C115 C116 130.9(11)
C108 C109 C115 C116 -47.1(14)
C110 C109 C115 C118 -15.3(14)
C108 C109 C115 C118 166.7(10)
C110 C109 C115 C117 -118.8(9)
C108 C109 C115 C117 63.2(10)
C84 C85 C119 C124 -115.1(6)
C86 C85 C119 C124 68.6(7)
C84 C85 C119 C120 63.3(7)
C86 C85 C119 C120 -113.0(6)
C124 C119 C120 C121 1.4(9)
C85 C119 C120 C121 -177.0(5)
C119 C120 C121 C122 -0.8(9)
C119 C120 C121 C125 177.0(5)
C120 C121 C122 C123 -0.5(9)
C125 C121 C122 C123 -178.3(6)
C121 C122 C123 C124 1.2(9)
C121 C122 C123 C129 179.9(5)
C120 C119 C124 C123 -0.7(9)
C85 C119 C124 C123 177.7(5)
C122 C123 C124 C119 -0.6(9)
C129 C123 C124 C119 -179.2(5)
C122 C121 C125 C128 -1.3(9)
C120 C121 C125 C128 -179.0(6)
C122 C121 C125 C126 118.4(6)
C120 C121 C125 C126 -59.3(7)
C122 C121 C125 C127 -123.2(6)
C120 C121 C125 C127 59.0(7)
C124 C123 C129 C132 -1.1(9)
C122 C123 C129 C132 -179.7(6)
C124 C123 C129 C131 119.8(6)
C122 C123 C129 C131 -58.8(7)
C124 C123 C129 C130 -123.0(6)
C122 C123 C129 C130 58.4(7)
C138 C133 C134 C135 0.1(10)
Cl2 C133 C134 C135 -179.5(5)
C133 C134 C135 C136 0.0(9)
C134 C135 C136 C137 0.2(10)
C135 C136 C137 C138 -0.6(12)
C136 C137 C138 C133 0.8(14)
C136 C137 C138 Cl1 -180.0(7)
C134 C133 C138 C137 -0.5(12)
Cl2 C133 C138 C137 179.0(7)
C134 C133 C138 Cl1 -179.8(5)
Cl2 C133 C138 Cl1 -0.2(10)
C144 C139 C140 C141 0.3(11)
Cl3 C139 C140 C141 179.8(6)
C139 C140 C141 C142 -0.4(10)
C140 C141 C142 C143 -0.1(9)
C141 C142 C143 C144 0.7(9)
C140 C139 C144 C143 0.3(11)
Cl3 C139 C144 C143 -179.2(5)
C140 C139 C144 Cl4 -179.7(6)
Cl3 C139 C144 Cl4 0.8(10)
C142 C143 C144 C139 -0.8(10)
C142 C143 C144 Cl4 179.2(5)
C156 C151 C152 C153 1.4(15)
Cl7 C151 C152 C153 -177.6(7)
C156 C151 C152 Cl8 -176.1(9)
Cl7 C151 C152 Cl8 4.9(12)
C151 C152 C153 C154 1.5(13)
Cl8 C152 C153 C154 179.2(6)
C152 C153 C154 C155 -2.3(14)
C153 C154 C155 C156 0.2(16)
C152 C151 C156 C155 -3.5(16)
Cl7 C151 C156 C155 175.5(8)
C154 C155 C156 C151 2.7(16)
C162 C157 C158 C159 1.0(8)
Cl9 C157 C158 C159 179.6(4)
C162 C157 C158 Cl10 -176.0(4)
Cl9 C157 C158 Cl10 2.7(6)
C157 C158 C159 C160 1.1(8)
Cl10 C158 C159 C160 178.1(4)
C158 C159 C160 C161 -2.1(8)
C159 C160 C161 C162 1.2(9)
C160 C161 C162 C157 0.8(9)
C158 C157 C162 C161 -1.9(8)
Cl9 C157 C162 C161 179.5(4)
C5 C4 N1 C1 172.9(5)
C3 C4 N1 C1 -0.4(5)
C5 C4 N1 Ni1 -2.6(7)
C3 C4 N1 Ni1 -175.8(3)
C20 C1 N1 C4 171.7(5)
C2 C1 N1 C4 -1.9(5)
C20 C1 N1 Ni1 -12.8(7)
C2 C1 N1 Ni1 173.6(3)
C5 C6 N2 C9 -172.4(5)
C7 C6 N2 C9 2.6(5)
C5 C6 N2 Ni1 11.9(7)
C7 C6 N2 Ni1 -173.1(3)
C10 C9 N2 C6 -171.9(5)
C8 C9 N2 C6 -0.7(5)
C10 C9 N2 Ni1 3.8(7)
C8 C9 N2 Ni1 175.1(3)
C10 C11 N3 C14 167.6(5)
C12 C11 N3 C14 -2.5(5)
C10 C11 N3 Ni1 -9.4(7)
C12 C11 N3 Ni1 -179.6(3)
C15 C14 N3 C11 178.6(4)
C13 C14 N3 C11 0.9(5)
C15 C14 N3 Ni1 -4.4(7)
C13 C14 N3 Ni1 178.0(3)
C15 C16 N4 C19 -167.4(5)
C17 C16 N4 C19 2.4(5)
C15 C16 N4 Ni1 13.1(7)
C17 C16 N4 Ni1 -177.1(3)
C20 C19 N4 C16 -176.9(5)
C18 C19 N4 C16 -0.6(5)
C20 C19 N4 Ni1 2.7(7)
C18 C19 N4 Ni1 179.0(3)
C90 C71 N5 C74 165.6(4)
C72 C71 N5 C74 -3.4(5)
C90 C71 N5 Ni2 -17.0(7)
C72 C71 N5 Ni2 174.0(3)
C75 C74 N5 C71 174.6(5)
C73 C74 N5 C71 0.9(5)
C75 C74 N5 Ni2 -2.8(7)
C73 C74 N5 Ni2 -176.5(3)
C80 C79 N6 C76 -168.9(6)
C78 C79 N6 C76 1.7(7)
C80 C79 N6 Ni2 5.4(9)
C78 C79 N6 Ni2 176.1(5)
C75 C76 N6 C79 -172.7(6)
C77 C76 N6 C79 0.0(7)
C75 C76 N6 Ni2 12.8(8)
C77 C76 N6 Ni2 -174.5(4)
C80 C81 N7 C84 168.8(6)
C82 C81 N7 C84 -3.5(6)
C80 C81 N7 Ni2 -11.7(9)
C82 C81 N7 Ni2 176.0(4)
C85 C84 N7 C81 -178.8(5)
C83 C84 N7 C81 1.7(6)
C85 C84 N7 Ni2 1.7(8)
C83 C84 N7 Ni2 -177.8(4)
C90 C89 N8 C86 -175.4(4)
C88 C89 N8 C86 -0.8(5)
C90 C89 N8 Ni2 3.1(7)
C88 C89 N8 Ni2 177.7(3)
C85 C86 N8 C89 -164.2(5)
C87 C86 N8 C89 3.1(5)
C85 C86 N8 Ni2 17.2(7)
C87 C86 N8 Ni2 -175.4(3)
C150 C145 C146 C147 0.0
Cl6 C145 C146 C147 179.5(6)
C145 C146 C147 C148 0.0
C146 C147 C148 C149 0.0
C147 C148 C149 C150 0.0
C148 C149 C150 C145 0.0
C148 C149 C150 Cl5 179.2(7)
C146 C145 C150 C149 0.0
Cl6 C145 C150 C149 -179.5(6)
C146 C145 C150 Cl5 -179.1(7)
Cl6 C145 C150 Cl5 1.4(7)
C168 C163 C164 C165 0.0
C163 C164 C165 C166 0.0
C163 C164 C165 Cl12 165.1(17)
C164 C165 C166 C167 0.0
Cl12 C165 C166 C167 -168.4(13)
C164 C165 C166 Cl11 173.3(19)
Cl12 C165 C166 Cl11 4.9(14)
C165 C166 C167 C168 0.0
Cl11 C166 C167 C168 -174.8(14)
C166 C167 C168 C163 0.0
C164 C163 C168 C167 0.0
